data_4125407
loop_
_publ_author_name
'Wang, Yi'
'Moses-DeBusk, Melanie'
'Stevens, Lauren'
'Hu, Junkai'
'Zavalij, Peter'
'Bowen, Kit'
'Dunlap, Brett I.'
'Glaser, Evan R.'
'Eichhorn, Bryan'

_publ_section_title
;
 Sb@Ni12@Sb20(-/+) and Sb@Pd12@Sb20(n) Cluster Anions, Where n = +1, -1,
 -3, -4: Multi-Oxidation-State Clusters of Interpenetrating Platonic
 Solids.
;
_journal_issue 2
_journal_name_full 'Journal of the American Chemical Society'
_journal_page_first 619
_journal_page_last 622
_journal_paper_doi 10.1021/jacs.6b12109
_journal_volume 139
_journal_year 2017
_chemical_formula_moiety 'Pd12 Sb21, 3(C16 H36 P), 3.5(C2 H8 N2)'
_chemical_formula_sum 'C55 H136 N7 O0 P3 Pd12 Sb21'
_chemical_formula_weight 4822.16
_chemical_name_systematic '[SbPd12Sb20]-cluster'
_space_group_crystal_system monoclinic
_space_group_IT_number 14
_space_group_name_Hall '-P 2yn'
_space_group_name_H-M_alt 'P 1 21/n 1'
_symmetry_cell_setting monoclinic
_symmetry_space_group_name_Hall '-P 2yn'
_symmetry_space_group_name_H-M 'P 1 21/n 1'
_atom_sites_solution_hydrogens geom
_atom_sites_solution_primary direct
_atom_sites_solution_secondary difmap
_audit_creation_method 'SHELXL-2014 & ZCIF'
_cell_angle_alpha 90
_cell_angle_beta 106.8075(15)
_cell_angle_gamma 90
_cell_formula_units_Z 4
_cell_length_a 16.834(2)
_cell_length_b 31.679(4)
_cell_length_c 19.255(2)
_cell_measurement_reflns_used 11318
_cell_measurement_temperature 120(2)
_cell_measurement_theta_max 25.0
_cell_measurement_theta_min 2.2
_cell_volume 9830(2)
_computing_cell_refinement Apex2
_computing_data_collection 'Apex2 (Bruker, 2010)'
_computing_data_reduction 'Apex2, Saint'
_computing_molecular_graphics 'Olex2 (Dolomanov, 2009)'
_computing_publication_material 'Apex2, SHELXL-2014, Platon (Spek, 1990)'
_computing_structure_refinement 'ShelXL-2014 (Sheldrick, 2014)'
_computing_structure_solution 'ShelXT-2014 (Sheldrick, 2014)'
_diffrn_ambient_temperature 120(2)
_diffrn_detector 'CCD area detector'
_diffrn_detector_area_resol_mean 8.333
_diffrn_measured_fraction_theta_full 0.999
_diffrn_measured_fraction_theta_max 0.999
_diffrn_measurement_device_type 'Bruker Smart Apex II CCD'
_diffrn_measurement_method '\f and \w scans'
_diffrn_measurement_specimen_support 'MiTeGen loop'
_diffrn_orient_matrix_type standard
_diffrn_orient_matrix_UB_11 -0.0291984
_diffrn_orient_matrix_UB_12 0.0233303
_diffrn_orient_matrix_UB_13 -0.0324221
_diffrn_orient_matrix_UB_21 -0.0427893
_diffrn_orient_matrix_UB_22 0.0010615
_diffrn_orient_matrix_UB_23 0.0267550
_diffrn_orient_matrix_UB_31 0.0341626
_diffrn_orient_matrix_UB_32 0.0212366
_diffrn_orient_matrix_UB_33 0.0342932
_diffrn_radiation_monochromator graphite
_diffrn_radiation_type MoK\a
_diffrn_radiation_wavelength 0.71073
_diffrn_reflns_av_R_equivalents 0.0656
_diffrn_reflns_av_unetI/netI 0.0580
_diffrn_reflns_Laue_measured_fraction_full 0.999
_diffrn_reflns_Laue_measured_fraction_max 0.999
_diffrn_reflns_limit_h_max 20
_diffrn_reflns_limit_h_min -20
_diffrn_reflns_limit_k_max 37
_diffrn_reflns_limit_k_min -37
_diffrn_reflns_limit_l_max 22
_diffrn_reflns_limit_l_min -22
_diffrn_reflns_number 98038
_diffrn_reflns_point_group_measured_fraction_full 0.999
_diffrn_reflns_point_group_measured_fraction_max 0.999
_diffrn_reflns_theta_full 24.999
_diffrn_reflns_theta_max 24.999
_diffrn_reflns_theta_min 1.695
_diffrn_source 'sealed tube'
_exptl_absorpt_coefficient_mu 7.871
_exptl_absorpt_correction_T_max 0.675
_exptl_absorpt_correction_T_min 0.484
_exptl_absorpt_correction_type multi-scan
_exptl_absorpt_process_details 'SADABS (Sheldrick, 2008)'
_exptl_crystal_colour black
_exptl_crystal_density_diffrn 3.258
_exptl_crystal_density_method 'not measured'
_exptl_crystal_description prism
_exptl_crystal_F_000 8732
_exptl_crystal_size_max 0.16
_exptl_crystal_size_mid 0.12
_exptl_crystal_size_min 0.05
_refine_diff_density_max 3.251
_refine_diff_density_min -1.550
_refine_diff_density_rms 0.312
_refine_ls_extinction_method none
_refine_ls_goodness_of_fit_ref 1.149
_refine_ls_hydrogen_treatment constr
_refine_ls_matrix_type full
_refine_ls_number_parameters 948
_refine_ls_number_reflns 17274
_refine_ls_number_restraints 1754
_refine_ls_restrained_S_all 1.099
_refine_ls_R_factor_all 0.1078
_refine_ls_R_factor_gt 0.0627
_refine_ls_shift/su_max 0.002
_refine_ls_shift/su_mean 0.000
_refine_ls_structure_factor_coef Fsqd
_refine_ls_weighting_details 'w=1/[\s^2^(Fo^2^)+(0.0221P)^2^+440.7914P] where P=(Fo^2^+2Fc^2^)/3'
_refine_ls_weighting_scheme calc
_refine_ls_wR_factor_gt 0.1383
_refine_ls_wR_factor_ref 0.1560
_reflns_Friedel_coverage 0.000
_reflns_number_gt 10928
_reflns_number_total 17274
_reflns_threshold_expression 'I > 2\s(I)'
_cod_data_source_file ja6b12109_si_002.cif
_cod_data_source_block 2880
_cod_depositor_comments 'Adding full bibliography for 4125407--4125408.cif.'
_cod_original_sg_symbol_H-M P21/n
_cod_database_code 4125407
_shelx_shelxl_version_number 2014/7
_shelx_space_group_comment
;
The symmetry employed for this shelxl refinement is uniquely defined
by the following loop, which should always be used as a source of
symmetry information in preference to the above space-group names.
They are only intended as comments.
;
_shelx_estimated_absorpt_t_min 0.366
_shelx_estimated_absorpt_t_max 0.694

loop_
_space_group_symop_operation_xyz
'x, y, z'
'-x+1/2, y+1/2, -z+1/2'
'-x, -y, -z'
'x-1/2, -y-1/2, z-1/2'

loop_
_atom_site_label
_atom_site_type_symbol
_atom_site_fract_x
_atom_site_fract_y
_atom_site_fract_z
_atom_site_U_iso_or_equiv
_atom_site_adp_type
_atom_site_occupancy
_atom_site_site_symmetry_order
_atom_site_calc_flag
_atom_site_refinement_flags_posn
_atom_site_refinement_flags_adp
_atom_site_refinement_flags_occupancy
_atom_site_disorder_assembly
_atom_site_disorder_group
Sb1 Sb 0.29041(8) 0.43724(4) 0.64547(7) 0.0342(3) Uani 1 1 d . . . . .
Pd10 Pd 0.22040(10) 0.49785(5) 0.71984(8) 0.0378(4) Uani 1 1 d . . . . .
Pd11 Pd 0.15246(10) 0.41030(5) 0.69241(8) 0.0406(4) Uani 1 1 d . . . . .
Pd12 Pd 0.32124(10) 0.42442(5) 0.79917(8) 0.0399(4) Uani 1 1 d . . . . .
Pd13 Pd 0.40384(10) 0.49473(5) 0.73939(8) 0.0376(4) Uani 1 1 d . . . . .
Pd14 Pd 0.28694(9) 0.52211(5) 0.59738(7) 0.0341(3) Uani 1 1 d . . . . .
Pd15 Pd 0.13063(9) 0.47046(5) 0.56776(7) 0.0345(3) Uani 1 1 d . . . . .
Pd20 Pd 0.36137(10) 0.37618(5) 0.57126(8) 0.0422(4) Uani 1 1 d . . . . .
Pd21 Pd 0.42806(10) 0.46466(5) 0.59886(8) 0.0375(4) Uani 1 1 d . . . . .
Pd22 Pd 0.26114(9) 0.44948(5) 0.49486(7) 0.0350(3) Uani 1 1 d . . . . .
Pd23 Pd 0.17730(10) 0.38025(5) 0.55218(8) 0.0401(4) Uani 1 1 d . . . . .
Pd24 Pd 0.29487(11) 0.35176(5) 0.69465(8) 0.0432(4) Uani 1 1 d . . . . .
Pd25 Pd 0.44941(10) 0.40431(5) 0.72286(8) 0.0419(4) Uani 1 1 d . . . . .
Sb10 Sb 0.05504(9) 0.48044(5) 0.67263(7) 0.0444(4) Uani 1 1 d . . . . .
Sb11 Sb 0.17661(10) 0.45093(5) 0.81997(7) 0.0489(4) Uani 1 1 d . . . . .
Sb12 Sb 0.33662(10) 0.50470(5) 0.85027(7) 0.0469(4) Uani 1 1 d . . . . .
Sb13 Sb 0.31495(9) 0.56737(4) 0.72153(7) 0.0437(3) Uani 1 1 d . . . . .
Sb14 Sb 0.14152(9) 0.55232(4) 0.61160(7) 0.0414(3) Uani 1 1 d . . . . .
Sb15 Sb 0.02743(9) 0.40476(5) 0.56565(7) 0.0447(4) Uani 1 1 d . . . . .
Sb16 Sb 0.22286(10) 0.35726(5) 0.80346(8) 0.0509(4) Uani 1 1 d . . . . .
Sb17 Sb 0.48392(9) 0.44532(5) 0.85127(7) 0.0476(4) Uani 1 1 d . . . . .
Sb18 Sb 0.44783(9) 0.54631(5) 0.64281(7) 0.0424(3) Uani 1 1 d . . . . .
Sb19 Sb 0.16757(8) 0.52097(4) 0.46773(7) 0.0378(3) Uani 1 1 d . . . . .
Sb20 Sb 0.52510(10) 0.39544(5) 0.61616(9) 0.0526(4) Uani 1 1 d . . . . .
Sb21 Sb 0.40513(9) 0.42438(5) 0.46980(8) 0.0469(4) Uani 1 1 d . . . . .
Sb22 Sb 0.24506(10) 0.36984(5) 0.44100(7) 0.0487(4) Uani 1 1 d . . . . .
Sb23 Sb 0.26448(11) 0.30742(5) 0.56909(8) 0.0537(4) Uani 1 1 d . . . . .
Sb24 Sb 0.44035(10) 0.32316(5) 0.67817(9) 0.0536(4) Uani 1 1 d . . . . .
Sb25 Sb 0.55253(9) 0.47105(5) 0.72336(8) 0.0465(4) Uani 1 1 d . . . . .
Sb26 Sb 0.35895(9) 0.51714(4) 0.48639(7) 0.0399(3) Uani 1 1 d . . . . .
Sb27 Sb 0.09794(9) 0.43064(5) 0.43843(7) 0.0416(3) Uani 1 1 d . . . . .
Sb28 Sb 0.13238(10) 0.32916(5) 0.64675(8) 0.0523(4) Uani 1 1 d . . . . .
Sb29 Sb 0.41403(10) 0.35344(5) 0.82344(8) 0.0506(4) Uani 1 1 d . . . . .
P1 P 0.6050(4) 0.6086(2) 0.9278(3) 0.0587(16) Uani 1 1 d D U . . .
C11A C 0.6869(14) 0.5713(5) 0.9619(14) 0.079(7) Uani 1 1 d D U . . .
H11A H 0.7354 0.5804 0.9464 0.094 Uiso 1 1 calc R U . . .
H11B H 0.7033 0.5724 1.0156 0.094 Uiso 1 1 calc R U . . .
C12A C 0.6685(13) 0.5266(6) 0.9394(13) 0.079(8) Uani 1 1 d D U . . .
H12A H 0.6414 0.5257 0.8865 0.095 Uiso 1 1 calc R U . . .
H12B H 0.6288 0.5152 0.9638 0.095 Uiso 1 1 calc R U . . .
C13A C 0.7437(14) 0.4992(6) 0.9570(17) 0.106(11) Uani 1 1 d D U . . .
H13A H 0.7830 0.5115 0.9331 0.127 Uiso 1 1 calc R U . . .
H13B H 0.7703 0.5010 1.0100 0.127 Uiso 1 1 calc R U . . .
C14A C 0.734(2) 0.4556(7) 0.938(3) 0.156(18) Uani 1 1 d D U . . .
H14A H 0.7138 0.4403 0.9737 0.233 Uiso 1 1 calc R U . . .
H14B H 0.7883 0.4439 0.9379 0.233 Uiso 1 1 calc R U . . .
H14C H 0.6949 0.4525 0.8898 0.233 Uiso 1 1 calc R U . . .
C21A C 0.5828(14) 0.6136(8) 0.8324(10) 0.063(7) Uani 1 1 d D U . . .
H21A H 0.5671 0.5854 0.8107 0.076 Uiso 1 1 calc R U . . .
H21B H 0.5336 0.6321 0.8150 0.076 Uiso 1 1 calc R U . . .
C22A C 0.6489(14) 0.6305(10) 0.8037(9) 0.100(10) Uani 1 1 d D U . . .
H22A H 0.6991 0.6127 0.8219 0.119 Uiso 1 1 calc R U . . .
H22B H 0.6631 0.6593 0.8230 0.119 Uiso 1 1 calc R U . . .
C23A C 0.6267(16) 0.6321(8) 0.7227(10) 0.087(8) Uani 1 1 d D U . . .
H23A H 0.6765 0.6412 0.7092 0.105 Uiso 1 1 calc R U . . .
H23B H 0.6134 0.6030 0.7041 0.105 Uiso 1 1 calc R U . . .
C24A C 0.559(2) 0.6589(10) 0.6860(14) 0.125(13) Uani 1 1 d D U . . .
H24A H 0.5235 0.6640 0.7173 0.187 Uiso 1 1 calc R U . . .
H24B H 0.5267 0.6451 0.6411 0.187 Uiso 1 1 calc R U . . .
H24C H 0.5808 0.6858 0.6743 0.187 Uiso 1 1 calc R U . . .
C31A C 0.6365(11) 0.6607(7) 0.9706(11) 0.063(6) Uani 1 1 d D U . . .
H31A H 0.6029 0.6826 0.9387 0.076 Uiso 1 1 calc R U . . .
H31B H 0.6223 0.6614 1.0170 0.076 Uiso 1 1 calc R U . . .
C32A C 0.7252(11) 0.6722(6) 0.9856(13) 0.064(6) Uani 1 1 d D U . . .
H32A H 0.7401 0.6706 0.9396 0.077 Uiso 1 1 calc R U . . .
H32B H 0.7589 0.6508 1.0189 0.077 Uiso 1 1 calc R U . . .
C33A C 0.7483(13) 0.7148(6) 1.0181(14) 0.079(8) Uani 1 1 d D U . . .
H33A H 0.7199 0.7362 0.9818 0.095 Uiso 1 1 calc R U . . .
H33B H 0.7259 0.7176 1.0601 0.095 Uiso 1 1 calc R U . . .
C34A C 0.8349(15) 0.7253(10) 1.0420(17) 0.118(13) Uani 1 1 d D U . . .
H34A H 0.8643 0.7049 1.0787 0.177 Uiso 1 1 calc R U . . .
H34B H 0.8419 0.7537 1.0630 0.177 Uiso 1 1 calc R U . . .
H34C H 0.8577 0.7244 1.0006 0.177 Uiso 1 1 calc R U . . .
C41A C 0.5136(11) 0.5931(7) 0.9511(12) 0.061(6) Uani 1 1 d D U . . .
H41A H 0.4956 0.5652 0.9291 0.073 Uiso 1 1 calc R U . . .
H41B H 0.5279 0.5898 1.0044 0.073 Uiso 1 1 calc R U . . .
C42A C 0.4432(12) 0.6228(7) 0.9275(12) 0.070(6) Uani 1 1 d D U . . .
H42A H 0.4210 0.6213 0.8740 0.084 Uiso 1 1 calc R U . . .
H42B H 0.4643 0.6518 0.9401 0.084 Uiso 1 1 calc R U . . .
C43A C 0.3736(12) 0.6152(8) 0.9595(12) 0.077(7) Uani 1 1 d D U . . .
H43A H 0.3583 0.5850 0.9528 0.092 Uiso 1 1 calc R U . . .
H43B H 0.3947 0.6204 1.0124 0.092 Uiso 1 1 calc R U . . .
C44A C 0.2996(15) 0.6396(12) 0.9320(17) 0.124(14) Uani 1 1 d D U . . .
H44A H 0.3142 0.6693 0.9288 0.185 Uiso 1 1 calc R U . . .
H44B H 0.2648 0.6368 0.9647 0.185 Uiso 1 1 calc R U . . .
H44C H 0.2691 0.6292 0.8837 0.185 Uiso 1 1 calc R U . . .
P2 P 0.9503(5) 0.3226(3) 0.2705(5) 0.085(2) Uani 1 1 d . U . . .
C11B C 0.977(2) 0.3188(11) 0.3585(16) 0.135(13) Uani 1 1 d D U . . .
H11C H 1.0280 0.3361 0.3778 0.162 Uiso 1 1 calc R U . . .
H11D H 0.9330 0.3319 0.3755 0.162 Uiso 1 1 calc R U . . .
C12B C 0.994(3) 0.2765(10) 0.3919(16) 0.172(18) Uani 1 1 d D U . . .
H12C H 1.0499 0.2673 0.3908 0.207 Uiso 1 1 calc R U . . .
H12D H 0.9533 0.2563 0.3621 0.207 Uiso 1 1 calc R U . . .
C13B C 0.990(3) 0.2743(11) 0.4683(16) 0.20(2) Uani 1 1 d D U . . .
H13C H 1.0230 0.2981 0.4955 0.243 Uiso 1 1 calc R U . . .
H13D H 0.9318 0.2787 0.4678 0.243 Uiso 1 1 calc R U . . .
C14B C 1.019(3) 0.2363(12) 0.5078(19) 0.23(3) Uani 1 1 d D U . . .
H14D H 0.9888 0.2121 0.4809 0.339 Uiso 1 1 calc R U . . .
H14E H 1.0092 0.2378 0.5555 0.339 Uiso 1 1 calc R U . . .
H14F H 1.0784 0.2329 0.5139 0.339 Uiso 1 1 calc R U . . .
C21B C 0.8551(13) 0.2929(9) 0.2361(16) 0.084(8) Uani 1 1 d D U . . .
H21C H 0.8364 0.2951 0.1826 0.100 Uiso 1 1 calc R U . . .
H21D H 0.8664 0.2627 0.2487 0.100 Uiso 1 1 calc R U . . .
C22B C 0.7876(13) 0.3075(9) 0.2652(16) 0.095(9) Uani 1 1 d D U . . .
H22C H 0.7789 0.3381 0.2551 0.113 Uiso 1 1 calc R U . . .
H22D H 0.8056 0.3038 0.3185 0.113 Uiso 1 1 calc R U . . .
C23B C 0.7069(14) 0.2854(10) 0.235(2) 0.124(12) Uani 1 1 d D U . . .
H23C H 0.6915 0.2877 0.1816 0.149 Uiso 1 1 calc R U . . .
H23D H 0.7160 0.2550 0.2473 0.149 Uiso 1 1 calc R U . . .
C24B C 0.6372(15) 0.2990(10) 0.258(2) 0.115(12) Uani 1 1 d D U . . .
H24D H 0.6488 0.2945 0.3101 0.172 Uiso 1 1 calc R U . . .
H24E H 0.5881 0.2826 0.2319 0.172 Uiso 1 1 calc R U . . .
H24F H 0.6271 0.3290 0.2466 0.172 Uiso 1 1 calc R U . . .
C31B C 0.940(2) 0.3751(8) 0.2473(15) 0.100(9) Uani 1 1 d D U . . .
H31C H 0.8882 0.3855 0.2563 0.120 Uiso 1 1 calc R U . . .
H31D H 0.9865 0.3905 0.2810 0.120 Uiso 1 1 calc R U . . .
C32B C 0.937(3) 0.3873(8) 0.1727(16) 0.140(14) Uani 1 1 d D U . . .
H32C H 0.8991 0.3679 0.1384 0.168 Uiso 1 1 calc R U . . .
H32D H 0.9932 0.3835 0.1668 0.168 Uiso 1 1 calc R U . . .
C33B C 0.910(2) 0.4315(10) 0.152(2) 0.163(17) Uani 1 1 d D U . . .
H33C H 0.8489 0.4311 0.1302 0.195 Uiso 1 1 calc R U . . .
H33D H 0.9207 0.4481 0.1978 0.195 Uiso 1 1 calc R U . . .
C34B C 0.946(3) 0.4537(13) 0.104(3) 0.23(3) Uani 1 1 d D U . . .
H34D H 0.9882 0.4360 0.0933 0.338 Uiso 1 1 calc R U . . .
H34E H 0.9711 0.4799 0.1275 0.338 Uiso 1 1 calc R U . . .
H34F H 0.9025 0.4604 0.0594 0.338 Uiso 1 1 calc R U . . .
C41B C 1.0261(14) 0.2964(9) 0.2291(16) 0.087(8) Uani 1 1 d D U . . .
H41C H 1.0269 0.2658 0.2400 0.104 Uiso 1 1 calc R U . . .
H41D H 1.0051 0.2996 0.1758 0.104 Uiso 1 1 calc R U . . .
C42B C 1.1122(16) 0.3122(12) 0.2530(18) 0.136(13) Uani 1 1 d D U . . .
H42C H 1.1399 0.3005 0.3017 0.163 Uiso 1 1 calc R U . . .
H42D H 1.1108 0.3433 0.2578 0.163 Uiso 1 1 calc R U . . .
C43B C 1.163(2) 0.3015(13) 0.204(3) 0.21(2) Uani 1 1 d D U . . .
H43C H 1.1375 0.3152 0.1564 0.257 Uiso 1 1 calc R U . . .
H43D H 1.2187 0.3144 0.2240 0.257 Uiso 1 1 calc R U . . .
C44B C 1.175(3) 0.2580(15) 0.190(3) 0.22(3) Uani 1 1 d D U . . .
H44D H 1.1334 0.2410 0.2032 0.324 Uiso 1 1 calc R U . . .
H44E H 1.2309 0.2492 0.2194 0.324 Uiso 1 1 calc R U . . .
H44F H 1.1705 0.2541 0.1386 0.324 Uiso 1 1 calc R U . . .
P3 P 0.8653(9) 0.3948(4) 0.7890(8) 0.068(2) Uani 0.524(3) 1 d . U P A 1
C11C C 0.889(3) 0.3430(14) 0.738(3) 0.080(4) Uani 0.524(3) 1 d D U P A 1
H11E H 0.8364 0.3290 0.7115 0.096 Uiso 0.524(3) 1 calc R U P A 1
H11F H 0.9195 0.3506 0.7031 0.096 Uiso 0.524(3) 1 calc R U P A 1
C12C C 0.940(3) 0.3146(13) 0.7947(17) 0.080(4) Uani 0.524(3) 1 d D U P A 1
H12E H 0.9031 0.3012 0.8205 0.096 Uiso 0.524(3) 1 calc R U P A 1
H12F H 0.9812 0.3317 0.8305 0.096 Uiso 0.524(3) 1 calc R U P A 1
C13C C 0.984(3) 0.2807(13) 0.766(2) 0.082(5) Uani 0.524(3) 1 d D U P A 1
H13E H 1.0407 0.2908 0.7710 0.098 Uiso 0.524(3) 1 calc R U P A 1
H13F H 0.9888 0.2558 0.7984 0.098 Uiso 0.524(3) 1 calc R U P A 1
C14C C 0.948(3) 0.2671(16) 0.693(2) 0.086(7) Uani 0.524(3) 1 d D U P A 1
H14G H 0.8873 0.2684 0.6812 0.129 Uiso 0.524(3) 1 calc R U P A 1
H14H H 0.9651 0.2380 0.6880 0.129 Uiso 0.524(3) 1 calc R U P A 1
H14I H 0.9669 0.2855 0.6603 0.129 Uiso 0.524(3) 1 calc R U P A 1
C21C C 0.760(3) 0.3765(15) 0.784(3) 0.074(4) Uani 0.524(3) 1 d D U P A 1
H21E H 0.7281 0.4010 0.7933 0.089 Uiso 0.524(3) 1 calc R U P A 1
H21F H 0.7333 0.3668 0.7342 0.089 Uiso 0.524(3) 1 calc R U P A 1
C22C C 0.753(2) 0.3423(15) 0.834(3) 0.078(4) Uani 0.524(3) 1 d D U P A 1
H22E H 0.7848 0.3504 0.8842 0.094 Uiso 0.524(3) 1 calc R U P A 1
H22F H 0.7779 0.3164 0.8215 0.094 Uiso 0.524(3) 1 calc R U P A 1
C23C C 0.666(2) 0.3323(17) 0.834(2) 0.081(5) Uani 0.524(3) 1 d D U P A 1
H23E H 0.6377 0.3593 0.8376 0.098 Uiso 0.524(3) 1 calc R U P A 1
H23F H 0.6372 0.3196 0.7868 0.098 Uiso 0.524(3) 1 calc R U P A 1
C24C C 0.654(3) 0.3049(17) 0.890(3) 0.085(8) Uani 0.524(3) 1 d D U P A 1
H24G H 0.6833 0.2782 0.8889 0.128 Uiso 0.524(3) 1 calc R U P A 1
H24H H 0.5946 0.2993 0.8805 0.128 Uiso 0.524(3) 1 calc R U P A 1
H24I H 0.6758 0.3184 0.9371 0.128 Uiso 0.524(3) 1 calc R U P A 1
C31C C 0.856(4) 0.4443(10) 0.739(3) 0.066(4) Uani 0.524(3) 1 d D U P A 1
H31E H 0.9101 0.4503 0.7301 0.079 Uiso 0.524(3) 1 calc R U P A 1
H31F H 0.8142 0.4408 0.6919 0.079 Uiso 0.524(3) 1 calc R U P A 1
C32C C 0.833(3) 0.4810(10) 0.7770(18) 0.064(4) Uani 0.524(3) 1 d D U P A 1
H32E H 0.8790 0.4865 0.8218 0.077 Uiso 0.524(3) 1 calc R U P A 1
H32F H 0.7834 0.4737 0.7917 0.077 Uiso 0.524(3) 1 calc R U P A 1
C33C C 0.816(4) 0.5206(10) 0.7331(19) 0.066(5) Uani 0.524(3) 1 d D U P A 1
H33E H 0.8670 0.5277 0.7191 0.079 Uiso 0.524(3) 1 calc R U P A 1
H33F H 0.7720 0.5144 0.6878 0.079 Uiso 0.524(3) 1 calc R U P A 1
C34C C 0.792(4) 0.5573(11) 0.766(2) 0.071(8) Uani 0.524(3) 1 d D U P A 1
H34G H 0.7945 0.5510 0.8159 0.107 Uiso 0.524(3) 1 calc R U P A 1
H34H H 0.7358 0.5654 0.7383 0.107 Uiso 0.524(3) 1 calc R U P A 1
H34I H 0.8306 0.5805 0.7646 0.107 Uiso 0.524(3) 1 calc R U P A 1
C41C C 0.924(2) 0.4001(16) 0.885(2) 0.068(5) Uani 0.524(3) 1 d D U P A 1
H41E H 0.8987 0.4227 0.9067 0.082 Uiso 0.524(3) 1 calc R U P A 1
H41F H 0.9197 0.3734 0.9101 0.082 Uiso 0.524(3) 1 calc R U P A 1
C42C C 1.013(2) 0.4101(15) 0.8985(15) 0.071(6) Uani 0.524(3) 1 d D U P A 1
H42E H 1.0182 0.4347 0.8684 0.085 Uiso 0.524(3) 1 calc R U P A 1
H42F H 1.0405 0.3859 0.8823 0.085 Uiso 0.524(3) 1 calc R U P A 1
C43C C 1.059(2) 0.4196(10) 0.9755(17) 0.067(7) Uani 0.524(3) 1 d D U P A 1
H43E H 1.1107 0.4349 0.9757 0.080 Uiso 0.524(3) 1 calc R U P A 1
H43F H 1.0250 0.4393 0.9946 0.080 Uiso 0.524(3) 1 calc R U P A 1
C44C C 1.082(3) 0.3853(13) 1.0253(18) 0.071(9) Uani 0.524(3) 1 d D U P A 1
H44G H 1.0413 0.3824 1.0524 0.106 Uiso 0.524(3) 1 calc R U P A 1
H44H H 1.1371 0.3907 1.0593 0.106 Uiso 0.524(3) 1 calc R U P A 1
H44I H 1.0839 0.3591 0.9985 0.106 Uiso 0.524(3) 1 calc R U P A 1
P4 P 0.8104(10) 0.3757(5) 0.7036(8) 0.073(2) Uani 0.476(3) 1 d D U P A 2
C11D C 0.9169(17) 0.3617(11) 0.746(3) 0.076(4) Uani 0.476(3) 1 d D U P A 2
H11G H 0.9526 0.3850 0.7387 0.091 Uiso 0.476(3) 1 calc R U P A 2
H11H H 0.9253 0.3591 0.7991 0.091 Uiso 0.476(3) 1 calc R U P A 2
C12D C 0.9453(18) 0.3221(10) 0.720(3) 0.082(4) Uani 0.476(3) 1 d D U P A 2
H12G H 0.9953 0.3118 0.7576 0.099 Uiso 0.476(3) 1 calc R U P A 2
H12H H 0.9617 0.3283 0.6759 0.099 Uiso 0.476(3) 1 calc R U P A 2
C13D C 0.882(2) 0.2877(12) 0.704(3) 0.085(5) Uani 0.476(3) 1 d D U P A 2
H13G H 0.8621 0.2836 0.7469 0.102 Uiso 0.476(3) 1 calc R U P A 2
H13H H 0.8338 0.2977 0.6639 0.102 Uiso 0.476(3) 1 calc R U P A 2
C14D C 0.906(4) 0.2474(11) 0.683(4) 0.091(9) Uani 0.476(3) 1 d D U P A 2
H14J H 0.8797 0.2427 0.6314 0.137 Uiso 0.476(3) 1 calc R U P A 2
H14K H 0.8891 0.2253 0.7115 0.137 Uiso 0.476(3) 1 calc R U P A 2
H14L H 0.9667 0.2467 0.6930 0.137 Uiso 0.476(3) 1 calc R U P A 2
C21D C 0.736(4) 0.365(2) 0.758(2) 0.077(4) Uani 0.476(3) 1 d D U P A 2
H21G H 0.6827 0.3789 0.7337 0.092 Uiso 0.476(3) 1 calc R U P A 2
H21H H 0.7248 0.3340 0.7562 0.092 Uiso 0.476(3) 1 calc R U P A 2
C22D C 0.760(3) 0.3775(17) 0.835(2) 0.079(4) Uani 0.476(3) 1 d D U P A 2
H22G H 0.7702 0.4083 0.8383 0.095 Uiso 0.476(3) 1 calc R U P A 2
H22H H 0.8128 0.3633 0.8607 0.095 Uiso 0.476(3) 1 calc R U P A 2
C23D C 0.698(3) 0.3674(14) 0.875(2) 0.081(5) Uani 0.476(3) 1 d D U P A 2
H23G H 0.7254 0.3696 0.9273 0.097 Uiso 0.476(3) 1 calc R U P A 2
H23H H 0.6539 0.3894 0.8621 0.097 Uiso 0.476(3) 1 calc R U P A 2
C24D C 0.658(4) 0.3271(17) 0.861(3) 0.087(7) Uani 0.476(3) 1 d D U P A 2
H24J H 0.6064 0.3296 0.8210 0.130 Uiso 0.476(3) 1 calc R U P A 2
H24K H 0.6447 0.3173 0.9047 0.130 Uiso 0.476(3) 1 calc R U P A 2
H24L H 0.6949 0.3068 0.8477 0.130 Uiso 0.476(3) 1 calc R U P A 2
C31D C 0.860(3) 0.4262(11) 0.732(3) 0.070(4) Uani 0.476(3) 1 d D U P A 2
H31G H 0.8943 0.4234 0.7834 0.083 Uiso 0.476(3) 1 calc R U P A 2
H31H H 0.8990 0.4317 0.7031 0.083 Uiso 0.476(3) 1 calc R U P A 2
C32D C 0.807(2) 0.4637(11) 0.727(3) 0.067(4) Uani 0.476(3) 1 d D U P A 2
H32G H 0.7701 0.4592 0.7583 0.081 Uiso 0.476(3) 1 calc R U P A 2
H32H H 0.7708 0.4661 0.6763 0.081 Uiso 0.476(3) 1 calc R U P A 2
C33D C 0.852(2) 0.5044(11) 0.748(3) 0.067(5) Uani 0.476(3) 1 d D U P A 2
H33G H 0.8853 0.5022 0.7994 0.081 Uiso 0.476(3) 1 calc R U P A 2
H33H H 0.8915 0.5075 0.7188 0.081 Uiso 0.476(3) 1 calc R U P A 2
C34D C 0.804(3) 0.5422(11) 0.740(3) 0.071(7) Uani 0.476(3) 1 d D U P A 2
H34J H 0.7738 0.5464 0.6885 0.107 Uiso 0.476(3) 1 calc R U P A 2
H34K H 0.8405 0.5663 0.7575 0.107 Uiso 0.476(3) 1 calc R U P A 2
H34L H 0.7639 0.5398 0.7680 0.107 Uiso 0.476(3) 1 calc R U P A 2
C41D C 0.765(3) 0.3738(12) 0.6070(13) 0.061(3) Uani 0.270(3) 1 d D U P A 2
H41G H 0.7052 0.3794 0.5989 0.073 Uiso 0.270(3) 1 calc R U P A 2
H41H H 0.7873 0.3988 0.5879 0.073 Uiso 0.270(3) 1 calc R U P A 2
C42D C 0.769(4) 0.3390(15) 0.557(2) 0.059(4) Uani 0.270(3) 1 d D U P A 2
H42G H 0.7442 0.3134 0.5722 0.071 Uiso 0.270(3) 1 calc R U P A 2
H42H H 0.8276 0.3327 0.5618 0.071 Uiso 0.270(3) 1 calc R U P A 2
C43D C 0.725(3) 0.347(2) 0.4789(18) 0.057(5) Uani 0.270(3) 1 d D U P A 2
H43G H 0.7422 0.3756 0.4666 0.068 Uiso 0.270(3) 1 calc R U P A 2
H43H H 0.7448 0.3265 0.4495 0.068 Uiso 0.270(3) 1 calc R U P A 2
C44D C 0.636(3) 0.346(2) 0.457(4) 0.051(8) Uani 0.270(3) 1 d D U P A 2
H44J H 0.6177 0.3218 0.4799 0.076 Uiso 0.270(3) 1 calc R U P A 2
H44K H 0.6158 0.3434 0.4043 0.076 Uiso 0.270(3) 1 calc R U P A 2
H44L H 0.6148 0.3721 0.4724 0.076 Uiso 0.270(3) 1 calc R U P A 2
P4A P 0.8104(10) 0.3757(5) 0.7036(8) 0.073(2) Uani 0 1 d D U P B 3
C51D C 0.765(3) 0.3738(12) 0.6070(13) 0.061(3) Uani 0.207(3) 1 d D U P B 3
H51A H 0.7338 0.4004 0.5919 0.073 Uiso 0.207(3) 1 calc R U P B 3
H51B H 0.8108 0.3735 0.5843 0.073 Uiso 0.207(3) 1 calc R U P B 3
C52D C 0.709(5) 0.338(2) 0.5762(19) 0.059(5) Uani 0.207(3) 1 d D U P B 3
H52A H 0.6641 0.3376 0.6000 0.070 Uiso 0.207(3) 1 calc R U P B 3
H52B H 0.7404 0.3117 0.5878 0.070 Uiso 0.207(3) 1 calc R U P B 3
C53D C 0.670(4) 0.341(3) 0.4959(19) 0.057(5) Uani 0.207(3) 1 d D U P B 3
H53A H 0.6393 0.3143 0.4801 0.068 Uiso 0.207(3) 1 calc R U P B 3
H53B H 0.6294 0.3641 0.4859 0.068 Uiso 0.207(3) 1 calc R U P B 3
C54D C 0.725(6) 0.347(3) 0.452(4) 0.053(7) Uani 0.207(3) 1 d D U P B 3
H54A H 0.7504 0.3751 0.4618 0.079 Uiso 0.207(3) 1 calc R U P B 3
H54B H 0.6929 0.3453 0.4005 0.079 Uiso 0.207(3) 1 calc R U P B 3
H54C H 0.7680 0.3254 0.4630 0.079 Uiso 0.207(3) 1 calc R U P B 3

loop_
_atom_site_aniso_label
_atom_site_aniso_U_11
_atom_site_aniso_U_22
_atom_site_aniso_U_33
_atom_site_aniso_U_23
_atom_site_aniso_U_13
_atom_site_aniso_U_12
Sb1 0.0396(7) 0.0392(7) 0.0244(6) 0.0004(5) 0.0100(5) -0.0038(6)
Pd10 0.0423(9) 0.0486(9) 0.0247(7) 0.0004(7) 0.0131(7) -0.0024(7)
Pd11 0.0447(9) 0.0495(10) 0.0287(8) 0.0069(7) 0.0123(7) -0.0065(8)
Pd12 0.0446(9) 0.0479(9) 0.0272(7) 0.0035(7) 0.0106(7) -0.0029(8)
Pd13 0.0425(9) 0.0436(9) 0.0260(7) -0.0004(7) 0.0089(7) -0.0044(7)
Pd14 0.0380(8) 0.0398(8) 0.0259(7) -0.0009(6) 0.0115(6) -0.0050(7)
Pd15 0.0368(8) 0.0431(9) 0.0253(7) 0.0020(6) 0.0114(6) -0.0045(7)
Pd20 0.0505(10) 0.0416(9) 0.0366(8) -0.0041(7) 0.0162(7) -0.0011(8)
Pd21 0.0388(9) 0.0443(9) 0.0314(8) -0.0016(7) 0.0132(7) -0.0044(7)
Pd22 0.0395(9) 0.0420(9) 0.0250(7) -0.0017(6) 0.0119(6) -0.0056(7)
Pd23 0.0476(10) 0.0422(9) 0.0306(8) 0.0005(7) 0.0115(7) -0.0088(8)
Pd24 0.0504(10) 0.0408(9) 0.0375(9) 0.0052(7) 0.0114(7) -0.0039(8)
Pd25 0.0430(9) 0.0453(9) 0.0367(8) 0.0039(7) 0.0107(7) 0.0012(8)
Sb10 0.0420(8) 0.0620(9) 0.0336(7) 0.0046(7) 0.0177(6) 0.0015(7)
Sb11 0.0550(9) 0.0687(10) 0.0282(7) 0.0065(7) 0.0202(7) 0.0005(8)
Sb12 0.0582(10) 0.0571(9) 0.0251(7) -0.0049(6) 0.0116(6) -0.0039(8)
Sb13 0.0562(9) 0.0417(8) 0.0331(7) -0.0066(6) 0.0127(6) -0.0026(7)
Sb14 0.0469(8) 0.0462(8) 0.0332(7) 0.0007(6) 0.0149(6) 0.0040(7)
Sb15 0.0423(8) 0.0558(9) 0.0354(7) 0.0052(7) 0.0105(6) -0.0126(7)
Sb16 0.0583(10) 0.0584(10) 0.0359(8) 0.0152(7) 0.0136(7) -0.0091(8)
Sb17 0.0479(9) 0.0582(9) 0.0311(7) 0.0050(7) 0.0027(6) -0.0043(7)
Sb18 0.0459(8) 0.0464(8) 0.0346(7) -0.0016(6) 0.0113(6) -0.0141(7)
Sb19 0.0421(8) 0.0461(8) 0.0256(6) 0.0037(6) 0.0105(6) -0.0043(6)
Sb20 0.0482(9) 0.0579(10) 0.0569(9) -0.0014(8) 0.0234(8) 0.0061(8)
Sb21 0.0525(9) 0.0581(9) 0.0373(7) -0.0078(7) 0.0244(7) -0.0027(7)
Sb22 0.0636(10) 0.0494(9) 0.0351(7) -0.0112(7) 0.0176(7) -0.0085(8)
Sb23 0.0715(11) 0.0389(8) 0.0501(9) -0.0043(7) 0.0165(8) -0.0070(8)
Sb24 0.0604(10) 0.0420(9) 0.0579(9) 0.0040(7) 0.0164(8) 0.0084(7)
Sb25 0.0385(8) 0.0572(9) 0.0416(8) 0.0010(7) 0.0082(6) -0.0057(7)
Sb26 0.0458(8) 0.0474(8) 0.0294(7) 0.0017(6) 0.0156(6) -0.0091(7)
Sb27 0.0452(8) 0.0515(9) 0.0260(6) -0.0008(6) 0.0069(6) -0.0116(7)
Sb28 0.0593(10) 0.0494(9) 0.0454(8) 0.0094(7) 0.0105(7) -0.0175(8)
Sb29 0.0568(10) 0.0516(9) 0.0399(8) 0.0139(7) 0.0084(7) 0.0030(7)
P1 0.069(4) 0.074(4) 0.036(3) -0.003(3) 0.018(3) -0.017(3)
C11A 0.110(19) 0.061(11) 0.074(17) -0.001(12) 0.040(15) 0.006(11)
C12A 0.098(18) 0.083(11) 0.042(13) -0.019(13) -0.002(13) 0.001(11)
C13A 0.14(2) 0.083(15) 0.078(19) -0.018(16) -0.005(18) 0.037(16)
C14A 0.12(3) 0.085(17) 0.23(5) -0.02(3) -0.01(3) 0.003(17)
C21A 0.077(16) 0.074(16) 0.039(8) -0.010(11) 0.017(10) -0.027(13)
C22A 0.12(2) 0.15(2) 0.045(10) -0.041(13) 0.043(12) -0.069(18)
C23A 0.12(2) 0.10(2) 0.050(11) -0.016(13) 0.043(13) -0.045(15)
C24A 0.22(4) 0.08(2) 0.09(2) -0.004(17) 0.06(2) 0.01(2)
C31A 0.070(12) 0.091(14) 0.030(11) -0.026(11) 0.017(11) -0.015(12)
C32A 0.063(12) 0.075(14) 0.059(14) -0.022(12) 0.027(12) -0.007(10)
C33A 0.103(17) 0.063(13) 0.065(16) 0.002(12) 0.014(15) -0.024(13)
C34A 0.13(2) 0.13(3) 0.10(2) -0.03(2) 0.04(2) -0.07(2)
C41A 0.068(11) 0.076(16) 0.038(12) 0.002(11) 0.016(10) -0.017(9)
C42A 0.067(11) 0.088(17) 0.052(14) -0.003(13) 0.014(11) -0.013(11)
C43A 0.066(13) 0.11(2) 0.051(14) -0.007(14) 0.015(11) -0.009(12)
C44A 0.11(2) 0.19(4) 0.08(2) 0.05(2) 0.06(2) 0.06(2)
P2 0.092(6) 0.070(5) 0.093(5) -0.036(4) 0.027(5) -0.016(4)
C11B 0.12(3) 0.16(2) 0.107(11) 0.010(19) 0.00(2) -0.08(2)
C12B 0.15(3) 0.20(3) 0.16(2) 0.06(2) 0.04(3) -0.03(3)
C13B 0.25(4) 0.19(3) 0.12(2) 0.03(2) -0.02(3) -0.11(3)
C14B 0.29(6) 0.18(4) 0.14(3) 0.03(3) -0.04(4) -0.15(4)
C21B 0.090(14) 0.071(17) 0.09(2) -0.026(15) 0.031(15) -0.011(13)
C22B 0.088(12) 0.11(2) 0.09(2) -0.012(17) 0.026(15) 0.017(14)
C23B 0.098(16) 0.12(3) 0.16(3) -0.02(2) 0.05(2) -0.003(17)
C24B 0.117(17) 0.08(2) 0.17(3) 0.00(2) 0.08(2) -0.004(19)
C31B 0.11(2) 0.079(11) 0.116(18) -0.017(14) 0.04(2) -0.011(17)
C32B 0.16(3) 0.15(2) 0.13(2) 0.018(18) 0.08(3) 0.06(2)
C33B 0.15(3) 0.14(2) 0.21(4) 0.06(2) 0.06(3) 0.01(2)
C34B 0.25(6) 0.20(4) 0.31(6) 0.09(4) 0.21(5) 0.09(4)
C41B 0.083(14) 0.080(19) 0.088(19) -0.047(16) 0.009(14) -0.012(14)
C42B 0.087(14) 0.18(3) 0.15(3) -0.01(2) 0.035(18) -0.040(19)
C43B 0.15(3) 0.24(4) 0.29(5) -0.06(4) 0.13(3) -0.04(3)
C44B 0.11(4) 0.25(4) 0.28(6) -0.06(5) 0.05(4) 0.01(4)
P3 0.080(5) 0.065(5) 0.065(5) 0.009(4) 0.030(4) 0.009(4)
C11C 0.093(7) 0.071(7) 0.078(7) 0.010(6) 0.030(7) 0.014(6)
C12C 0.094(8) 0.071(7) 0.080(8) 0.011(7) 0.031(7) 0.014(7)
C13C 0.094(9) 0.072(8) 0.083(9) 0.011(8) 0.032(8) 0.014(7)
C14C 0.098(13) 0.074(12) 0.088(11) 0.007(10) 0.031(11) 0.017(11)
C21C 0.085(6) 0.073(7) 0.069(6) 0.013(6) 0.030(6) 0.008(6)
C22C 0.088(7) 0.078(8) 0.073(8) 0.016(7) 0.028(7) 0.005(7)
C23C 0.090(9) 0.082(10) 0.075(10) 0.018(9) 0.028(8) 0.002(9)
C24C 0.095(15) 0.081(16) 0.081(15) 0.022(13) 0.027(13) -0.004(14)
C31C 0.080(7) 0.064(7) 0.060(7) 0.006(6) 0.031(7) 0.012(7)
C32C 0.078(9) 0.064(7) 0.057(8) 0.005(7) 0.032(8) 0.013(8)
C33C 0.081(9) 0.065(8) 0.057(8) 0.006(8) 0.028(8) 0.016(8)
C34C 0.091(16) 0.066(11) 0.061(15) 0.006(12) 0.029(14) 0.019(13)
C41C 0.076(9) 0.070(10) 0.066(8) -0.003(9) 0.033(8) 0.005(9)
C42C 0.077(10) 0.078(12) 0.067(10) -0.016(10) 0.036(8) -0.002(11)
C43C 0.074(12) 0.080(14) 0.062(11) -0.023(11) 0.044(9) -0.004(12)
C44C 0.075(19) 0.077(18) 0.067(14) -0.028(14) 0.030(15) -0.007(18)
P4 0.088(5) 0.068(5) 0.069(4) 0.014(4) 0.029(4) 0.012(4)
C11D 0.089(7) 0.069(6) 0.074(6) 0.012(6) 0.030(6) 0.011(6)
C12D 0.095(8) 0.073(7) 0.082(8) 0.010(7) 0.029(7) 0.014(6)
C13D 0.097(8) 0.074(8) 0.084(8) 0.011(7) 0.028(8) 0.012(7)
C14D 0.102(16) 0.077(12) 0.092(15) 0.006(14) 0.025(15) 0.011(12)
C21D 0.087(7) 0.075(7) 0.071(7) 0.014(7) 0.028(6) 0.008(7)
C22D 0.089(8) 0.079(8) 0.072(7) 0.014(8) 0.028(7) 0.007(7)
C23D 0.090(9) 0.083(9) 0.073(8) 0.016(8) 0.028(7) 0.005(8)
C24D 0.095(12) 0.085(12) 0.078(13) 0.018(12) 0.022(11) 0.003(10)
C31D 0.083(7) 0.067(6) 0.064(6) 0.009(6) 0.030(6) 0.012(6)
C32D 0.081(8) 0.067(7) 0.060(7) 0.007(7) 0.030(7) 0.012(7)
C33D 0.082(9) 0.067(7) 0.059(8) 0.004(8) 0.029(8) 0.013(8)
C34D 0.091(14) 0.069(10) 0.057(13) 0.007(13) 0.026(13) 0.015(11)
C41D 0.078(6) 0.053(6) 0.062(5) 0.015(5) 0.035(5) 0.013(6)
C42D 0.077(8) 0.046(8) 0.062(7) 0.017(7) 0.033(7) 0.013(7)
C43D 0.077(9) 0.041(9) 0.061(8) 0.015(8) 0.033(8) 0.014(9)
C44D 0.076(11) 0.027(13) 0.057(13) 0.010(13) 0.033(11) 0.020(13)
P4A 0.088(5) 0.068(5) 0.069(4) 0.014(4) 0.029(4) 0.012(4)
C51D 0.078(6) 0.053(6) 0.062(5) 0.015(5) 0.035(5) 0.013(6)
C52D 0.077(8) 0.047(8) 0.061(7) 0.016(7) 0.035(7) 0.015(7)
C53D 0.076(9) 0.042(9) 0.061(8) 0.014(8) 0.034(8) 0.016(9)
C54D 0.075(12) 0.033(12) 0.058(11) 0.012(12) 0.032(10) 0.012(12)

loop_
_atom_type_symbol
_atom_type_description
_atom_type_scat_dispersion_real
_atom_type_scat_dispersion_imag
_atom_type_scat_source
C C 0.0033 0.0016 'International Tables Vol C Tables 4.2.6.8 and 6.1.1.4'
H H 0.0000 0.0000 'International Tables Vol C Tables 4.2.6.8 and 6.1.1.4'
N N 0.0061 0.0033 'International Tables Vol C Tables 4.2.6.8 and 6.1.1.4'
O O 0.0106 0.0060 'International Tables Vol C Tables 4.2.6.8 and 6.1.1.4'
P P 0.1023 0.0942 'International Tables Vol C Tables 4.2.6.8 and 6.1.1.4'
Pd Pd -0.9988 1.0072 'International Tables Vol C Tables 4.2.6.8 and 6.1.1.4'
Sb Sb -0.5866 1.5461 'International Tables Vol C Tables 4.2.6.8 and 6.1.1.4'

loop_
_geom_angle_atom_site_label_1
_geom_angle_atom_site_label_2
_geom_angle_atom_site_label_3
_geom_angle
Pd22 Sb1 Pd14 63.51(5)
Pd22 Sb1 Pd10 116.70(6)
Pd14 Sb1 Pd10 63.43(5)
Pd22 Sb1 Pd21 63.35(5)
Pd14 Sb1 Pd21 63.31(5)
Pd10 Sb1 Pd21 116.43(6)
Pd22 Sb1 Pd23 63.49(5)
Pd14 Sb1 Pd23 116.56(6)
Pd10 Sb1 Pd23 116.47(7)
Pd21 Sb1 Pd23 116.74(6)
Pd22 Sb1 Pd11 116.73(6)
Pd14 Sb1 Pd11 116.39(7)
Pd10 Sb1 Pd11 63.22(5)
Pd21 Sb1 Pd11 179.65(8)
Pd23 Sb1 Pd11 63.52(5)
Pd22 Sb1 Pd25 116.39(6)
Pd14 Sb1 Pd25 116.34(6)
Pd10 Sb1 Pd25 116.45(6)
Pd21 Sb1 Pd25 63.35(5)
Pd23 Sb1 Pd25 116.84(7)
Pd11 Sb1 Pd25 116.79(6)
Pd22 Sb1 Pd24 116.73(6)
Pd14 Sb1 Pd24 179.64(8)
Pd10 Sb1 Pd24 116.54(6)
Pd21 Sb1 Pd24 116.51(7)
Pd23 Sb1 Pd24 63.80(5)
Pd11 Sb1 Pd24 63.80(6)
Pd25 Sb1 Pd24 63.33(6)
Pd22 Sb1 Pd20 63.54(5)
Pd14 Sb1 Pd20 116.69(6)
Pd10 Sb1 Pd20 179.75(8)
Pd21 Sb1 Pd20 63.54(5)
Pd23 Sb1 Pd20 63.70(6)
Pd11 Sb1 Pd20 116.81(7)
Pd25 Sb1 Pd20 63.30(5)
Pd24 Sb1 Pd20 63.34(6)
Pd22 Sb1 Pd13 116.53(6)
Pd14 Sb1 Pd13 63.37(5)
Pd10 Sb1 Pd13 63.37(5)
Pd21 Sb1 Pd13 63.38(5)
Pd23 Sb1 Pd13 179.84(8)
Pd11 Sb1 Pd13 116.36(6)
Pd25 Sb1 Pd13 63.31(5)
Pd24 Sb1 Pd13 116.28(6)
Pd20 Sb1 Pd13 116.46(7)
Pd22 Sb1 Pd15 63.63(5)
Pd14 Sb1 Pd15 63.60(5)
Pd10 Sb1 Pd15 63.48(5)
Pd21 Sb1 Pd15 116.62(6)
Pd23 Sb1 Pd15 63.24(5)
Pd11 Sb1 Pd15 63.24(5)
Pd25 Sb1 Pd15 179.92(9)
Pd24 Sb1 Pd15 116.74(6)
Pd20 Sb1 Pd15 116.77(6)
Pd13 Sb1 Pd15 116.61(6)
Pd22 Sb1 Pd12 179.62(8)
Pd14 Sb1 Pd12 116.68(6)
Pd10 Sb1 Pd12 63.66(5)
Pd21 Sb1 Pd12 116.40(6)
Pd23 Sb1 Pd12 116.54(6)
Pd11 Sb1 Pd12 63.53(5)
Pd25 Sb1 Pd12 63.23(5)
Pd24 Sb1 Pd12 63.08(5)
Pd20 Sb1 Pd12 116.11(6)
Pd13 Sb1 Pd12 63.44(5)
Pd15 Sb1 Pd12 116.75(6)
Sb11 Pd10 Sb12 69.83(6)
Sb11 Pd10 Sb13 135.96(7)
Sb12 Pd10 Sb13 70.11(6)
Sb11 Pd10 Sb10 70.32(6)
Sb12 Pd10 Sb10 136.06(7)
Sb13 Pd10 Sb10 135.09(8)
Sb11 Pd10 Sb14 135.94(8)
Sb12 Pd10 Sb14 135.81(8)
Sb13 Pd10 Sb14 69.56(6)
Sb10 Pd10 Sb14 69.47(6)
Sb11 Pd10 Sb1 103.07(7)
Sb12 Pd10 Sb1 103.14(7)
Sb13 Pd10 Sb1 103.11(6)
Sb10 Pd10 Sb1 103.14(6)
Sb14 Pd10 Sb1 102.86(6)
Sb11 Pd10 Pd11 56.34(5)
Sb12 Pd10 Pd11 112.03(7)
Sb13 Pd10 Pd11 161.64(7)
Sb10 Pd10 Pd11 56.70(5)
Sb14 Pd10 Pd11 111.97(6)
Sb1 Pd10 Pd11 58.53(5)
Sb11 Pd10 Pd14 161.23(8)
Sb12 Pd10 Pd14 112.08(7)
Sb13 Pd10 Pd14 56.50(5)
Sb10 Pd10 Pd14 111.64(6)
Sb14 Pd10 Pd14 56.41(5)
Sb1 Pd10 Pd14 58.16(5)
Pd11 Pd10 Pd14 108.11(6)
Sb11 Pd10 Pd13 112.06(7)
Sb12 Pd10 Pd13 56.33(5)
Sb13 Pd10 Pd13 56.39(5)
Sb10 Pd10 Pd13 161.83(7)
Sb14 Pd10 Pd13 111.80(6)
Sb1 Pd10 Pd13 58.70(5)
Pd11 Pd10 Pd13 108.59(7)
Pd14 Pd10 Pd13 60.06(5)
Sb11 Pd10 Pd15 111.85(7)
Sb12 Pd10 Pd15 161.83(8)
Sb13 Pd10 Pd15 111.95(6)
Sb10 Pd10 Pd15 55.91(5)
Sb14 Pd10 Pd15 56.21(5)
Sb1 Pd10 Pd15 58.69(5)
Pd11 Pd10 Pd15 60.10(5)
Pd14 Pd10 Pd15 60.24(5)
Pd13 Pd10 Pd15 108.75(6)
Sb11 Pd10 Pd12 56.26(5)
Sb12 Pd10 Pd12 56.18(5)
Sb13 Pd10 Pd12 112.16(7)
Sb10 Pd10 Pd12 112.55(7)
Sb14 Pd10 Pd12 161.60(7)
Sb1 Pd10 Pd12 58.74(5)
Pd11 Pd10 Pd12 60.34(5)
Pd14 Pd10 Pd12 108.24(6)
Pd13 Pd10 Pd12 60.27(5)
Pd15 Pd10 Pd12 108.70(6)
Sb11 Pd11 Sb28 136.12(7)
Sb11 Pd11 Sb16 70.17(6)
Sb28 Pd11 Sb16 69.65(6)
Sb11 Pd11 Sb10 70.37(6)
Sb28 Pd11 Sb10 135.75(8)
Sb16 Pd11 Sb10 136.49(8)
Sb11 Pd11 Sb15 135.99(8)
Sb28 Pd11 Sb15 69.93(6)
Sb16 Pd11 Sb15 135.61(8)
Sb10 Pd11 Sb15 69.49(6)
Sb11 Pd11 Sb1 102.91(7)
Sb28 Pd11 Sb1 102.57(7)
Sb16 Pd11 Sb1 103.01(7)
Sb10 Pd11 Sb1 102.94(6)
Sb15 Pd11 Sb1 102.92(6)
Sb11 Pd11 Pd10 56.43(5)
Sb28 Pd11 Pd10 160.82(8)
Sb16 Pd11 Pd10 112.24(7)
Sb10 Pd11 Pd10 56.73(5)
Sb15 Pd11 Pd10 111.99(7)
Sb1 Pd11 Pd10 58.25(5)
Sb11 Pd11 Pd15 112.11(7)
Sb28 Pd11 Pd15 111.60(7)
Sb16 Pd11 Pd15 161.67(8)
Sb10 Pd11 Pd15 55.99(5)
Sb15 Pd11 Pd15 56.04(5)
Sb1 Pd11 Pd15 58.67(5)
Pd10 Pd11 Pd15 60.29(5)
Sb11 Pd11 Pd23 161.10(8)
Sb28 Pd11 Pd23 56.20(5)
Sb16 Pd11 Pd23 111.73(7)
Sb10 Pd11 Pd23 111.57(6)
Sb15 Pd11 Pd23 56.46(5)
Sb1 Pd11 Pd23 58.19(5)
Pd10 Pd11 Pd23 107.90(6)
Pd15 Pd11 Pd23 59.96(5)
Sb11 Pd11 Pd12 56.30(5)
Sb28 Pd11 Pd12 111.49(7)
Sb16 Pd11 Pd12 56.20(5)
Sb10 Pd11 Pd12 112.61(7)
Sb15 Pd11 Pd12 161.59(7)
Sb1 Pd11 Pd12 58.67(5)
Pd10 Pd11 Pd12 60.37(5)
Pd15 Pd11 Pd12 108.88(6)
Pd23 Pd11 Pd12 108.10(7)
Sb11 Pd11 Pd24 111.70(7)
Sb28 Pd11 Pd24 56.33(6)
Sb16 Pd11 Pd24 56.20(6)
Sb10 Pd11 Pd24 161.16(7)
Sb15 Pd11 Pd24 112.14(7)
Sb1 Pd11 Pd24 58.22(5)
Pd10 Pd11 Pd24 107.79(7)
Pd15 Pd11 Pd24 108.31(6)
Pd23 Pd11 Pd24 60.15(5)
Pd12 Pd11 Pd24 59.65(5)
Sb29 Pd12 Sb16 70.69(6)
Sb29 Pd12 Sb17 70.59(6)
Sb16 Pd12 Sb17 137.77(8)
Sb29 Pd12 Sb12 136.74(8)
Sb16 Pd12 Sb12 136.02(8)
Sb17 Pd12 Sb12 69.92(6)
Sb29 Pd12 Sb11 136.99(8)
Sb16 Pd12 Sb11 69.89(6)
Sb17 Pd12 Sb11 136.32(8)
Sb12 Pd12 Sb11 69.62(6)
Sb29 Pd12 Sb1 102.62(7)
Sb16 Pd12 Sb1 102.21(6)
Sb17 Pd12 Sb1 102.02(6)
Sb12 Pd12 Sb1 102.14(6)
Sb11 Pd12 Sb1 101.84(6)
Sb29 Pd12 Pd24 56.23(5)
Sb16 Pd12 Pd24 56.37(6)
Sb17 Pd12 Pd24 111.88(7)
Sb12 Pd12 Pd24 160.29(7)
Sb11 Pd12 Pd24 111.77(7)
Sb1 Pd12 Pd24 58.15(5)
Sb29 Pd12 Pd25 56.47(5)
Sb16 Pd12 Pd25 112.29(7)
Sb17 Pd12 Pd25 56.11(5)
Sb12 Pd12 Pd25 111.65(7)
Sb11 Pd12 Pd25 159.83(7)
Sb1 Pd12 Pd25 57.99(5)
Pd24 Pd12 Pd25 59.91(5)
Sb29 Pd12 Pd11 112.19(7)
Sb16 Pd12 Pd11 56.07(5)
Sb17 Pd12 Pd11 159.81(7)
Sb12 Pd12 Pd11 110.98(7)
Sb11 Pd12 Pd11 55.83(5)
Sb1 Pd12 Pd11 57.81(5)
Pd24 Pd12 Pd11 60.19(5)
Pd25 Pd12 Pd11 107.61(6)
Sb29 Pd12 Pd10 160.22(7)
Sb16 Pd12 Pd10 111.14(7)
Sb17 Pd12 Pd10 111.02(7)
Sb12 Pd12 Pd10 56.09(5)
Sb11 Pd12 Pd10 55.89(5)
Sb1 Pd12 Pd10 57.60(5)
Pd24 Pd12 Pd10 107.37(6)
Pd25 Pd12 Pd10 107.07(6)
Pd11 Pd12 Pd10 59.30(5)
Sb29 Pd12 Pd13 111.87(7)
Sb16 Pd12 Pd13 160.29(7)
Sb17 Pd12 Pd13 55.58(5)
Sb12 Pd12 Pd13 56.03(5)
Sb11 Pd12 Pd13 111.06(7)
Sb1 Pd12 Pd13 58.09(5)
Pd24 Pd12 Pd13 107.72(6)
Pd25 Pd12 Pd13 59.77(5)
Pd11 Pd12 Pd13 107.20(6)
Pd10 Pd12 Pd13 59.56(5)
Sb17 Pd13 Sb12 70.32(6)
Sb17 Pd13 Sb13 136.55(7)
Sb12 Pd13 Sb13 70.12(6)
Sb17 Pd13 Sb25 70.44(6)
Sb12 Pd13 Sb25 136.97(7)
Sb13 Pd13 Sb25 135.48(8)
Sb17 Pd13 Sb18 136.17(8)
Sb12 Pd13 Sb18 136.35(8)
Sb13 Pd13 Sb18 69.79(6)
Sb25 Pd13 Sb18 69.37(6)
Sb17 Pd13 Sb1 102.92(7)
Sb12 Pd13 Sb1 102.55(7)
Sb13 Pd13 Sb1 102.49(6)
Sb25 Pd13 Sb1 102.73(6)
Sb18 Pd13 Sb1 102.26(6)
Sb17 Pd13 Pd14 160.73(7)
Sb12 Pd13 Pd14 111.81(7)
Sb13 Pd13 Pd14 56.38(5)
Sb25 Pd13 Pd14 111.09(6)
Sb18 Pd13 Pd14 56.09(5)
Sb1 Pd13 Pd14 57.81(5)
Sb17 Pd13 Pd10 112.26(7)
Sb12 Pd13 Pd10 56.36(5)
Sb13 Pd13 Pd10 56.38(5)
Sb25 Pd13 Pd10 160.65(7)
Sb18 Pd13 Pd10 111.47(7)
Sb1 Pd13 Pd10 57.94(5)
Pd14 Pd13 Pd10 59.74(5)
Sb17 Pd13 Pd21 111.70(7)
Sb12 Pd13 Pd21 160.56(7)
Sb13 Pd13 Pd21 111.60(6)
Sb25 Pd13 Pd21 55.98(5)
Sb18 Pd13 Pd21 56.15(5)
Sb1 Pd13 Pd21 58.02(5)
Pd14 Pd13 Pd21 59.65(5)
Pd10 Pd13 Pd21 107.45(6)
Sb17 Pd13 Pd25 56.35(5)
Sb12 Pd13 Pd25 111.85(7)
Sb13 Pd13 Pd25 160.64(7)
Sb25 Pd13 Pd25 56.82(5)
Sb18 Pd13 Pd25 111.71(7)
Sb1 Pd13 Pd25 58.15(5)
Pd14 Pd13 Pd25 107.43(6)
Pd10 Pd13 Pd25 107.63(6)
Pd21 Pd13 Pd25 59.83(5)
Sb17 Pd13 Pd12 56.32(5)
Sb12 Pd13 Pd12 56.15(5)
Sb13 Pd13 Pd12 112.07(7)
Sb25 Pd13 Pd12 112.36(7)
Sb18 Pd13 Pd12 160.74(7)
Sb1 Pd13 Pd12 58.47(5)
Pd14 Pd13 Pd12 107.91(6)
Pd10 Pd13 Pd12 60.17(5)
Pd21 Pd13 Pd12 107.84(6)
Pd25 Pd13 Pd12 59.87(5)
Sb18 Pd14 Sb13 70.26(6)
Sb18 Pd14 Sb19 134.97(7)
Sb13 Pd14 Sb19 135.41(7)
Sb18 Pd14 Sb14 135.66(7)
Sb13 Pd14 Sb14 69.91(6)
Sb19 Pd14 Sb14 69.40(5)
Sb18 Pd14 Sb26 69.04(5)
Sb13 Pd14 Sb26 135.46(7)
Sb19 Pd14 Sb26 70.12(5)
Sb14 Pd14 Sb26 135.37(7)
Sb18 Pd14 Sb1 103.81(6)
Sb13 Pd14 Sb1 103.38(6)
Sb19 Pd14 Sb1 103.13(6)
Sb14 Pd14 Sb1 103.60(6)
Sb26 Pd14 Sb1 103.13(6)
Sb18 Pd14 Pd22 111.93(7)
Sb13 Pd14 Pd22 161.39(7)
Sb19 Pd14 Pd22 56.86(5)
Sb14 Pd14 Pd22 112.08(6)
Sb26 Pd14 Pd22 56.87(5)
Sb1 Pd14 Pd22 58.01(5)
Sb18 Pd14 Pd21 56.65(5)
Sb13 Pd14 Pd21 112.27(6)
Sb19 Pd14 Pd21 112.08(6)
Sb14 Pd14 Pd21 162.15(7)
Sb26 Pd14 Pd21 56.23(5)
Sb1 Pd14 Pd21 58.56(5)
Pd22 Pd14 Pd21 59.93(5)
Sb18 Pd14 Pd10 112.73(6)
Sb13 Pd14 Pd10 56.58(5)
Sb19 Pd14 Pd10 112.05(6)
Sb14 Pd14 Pd10 57.08(5)
Sb26 Pd14 Pd10 161.53(7)
Sb1 Pd14 Pd10 58.41(5)
Pd22 Pd14 Pd10 107.93(6)
Pd21 Pd14 Pd10 108.32(6)
Sb18 Pd14 Pd13 57.00(5)
Sb13 Pd14 Pd13 56.46(5)
Sb19 Pd14 Pd13 161.96(7)
Sb14 Pd14 Pd13 112.53(6)
Sb26 Pd14 Pd13 111.81(7)
Sb1 Pd14 Pd13 58.82(5)
Pd22 Pd14 Pd13 108.19(6)
Pd21 Pd14 Pd13 60.29(5)
Pd10 Pd14 Pd13 60.20(5)
Sb18 Pd14 Pd15 162.55(7)
Sb13 Pd14 Pd15 111.99(6)
Sb19 Pd14 Pd15 56.25(5)
Sb14 Pd14 Pd15 56.39(5)
Sb26 Pd14 Pd15 112.29(6)
Sb1 Pd14 Pd15 58.75(5)
Pd22 Pd14 Pd15 60.18(5)
Pd21 Pd14 Pd15 108.66(6)
Pd10 Pd14 Pd15 60.21(5)
Pd13 Pd14 Pd15 108.83(6)
Sb10 Pd15 Sb27 136.87(7)
Sb10 Pd15 Sb15 70.21(6)
Sb27 Pd15 Sb15 70.62(6)
Sb10 Pd15 Sb19 135.81(8)
Sb27 Pd15 Sb19 69.40(5)
Sb15 Pd15 Sb19 136.22(7)
Sb10 Pd15 Sb14 70.11(6)
Sb27 Pd15 Sb14 135.17(7)
Sb15 Pd15 Sb14 136.44(7)
Sb19 Pd15 Sb14 69.43(5)
Sb10 Pd15 Sb1 103.07(6)
Sb27 Pd15 Sb1 102.68(6)
Sb15 Pd15 Sb1 103.10(6)
Sb19 Pd15 Sb1 102.34(6)
Sb14 Pd15 Sb1 102.65(6)
Sb10 Pd15 Pd23 112.33(7)
Sb27 Pd15 Pd23 56.84(5)
Sb15 Pd15 Pd23 56.72(5)
Sb19 Pd15 Pd23 111.75(6)
Sb14 Pd15 Pd23 160.68(7)
Sb1 Pd15 Pd23 58.04(5)
Sb10 Pd15 Pd11 56.74(5)
Sb27 Pd15 Pd11 112.68(7)
Sb15 Pd15 Pd11 56.85(5)
Sb19 Pd15 Pd11 160.43(7)
Sb14 Pd15 Pd11 112.07(6)
Sb1 Pd15 Pd11 58.09(5)
Pd23 Pd15 Pd11 60.04(5)
Sb10 Pd15 Pd22 160.47(7)
Sb27 Pd15 Pd22 56.47(5)
Sb15 Pd15 Pd22 112.11(7)
Sb19 Pd15 Pd22 56.60(5)
Sb14 Pd15 Pd22 111.32(6)
Sb1 Pd15 Pd22 57.40(5)
Pd23 Pd15 Pd22 59.65(5)
Pd11 Pd15 Pd22 107.22(6)
Sb10 Pd15 Pd10 56.68(5)
Sb27 Pd15 Pd10 160.50(8)
Sb15 Pd15 Pd10 112.11(6)
Sb19 Pd15 Pd10 111.56(6)
Sb14 Pd15 Pd10 56.81(5)
Sb1 Pd15 Pd10 57.83(5)
Pd23 Pd15 Pd10 107.43(6)
Pd11 Pd15 Pd10 59.61(5)
Pd22 Pd15 Pd10 106.81(6)
Sb10 Pd15 Pd14 111.72(6)
Sb27 Pd15 Pd14 111.24(6)
Sb15 Pd15 Pd14 160.75(7)
Sb19 Pd15 Pd14 56.37(5)
Sb14 Pd15 Pd14 56.32(5)
Sb1 Pd15 Pd14 57.65(5)
Pd23 Pd15 Pd14 107.27(6)
Pd11 Pd15 Pd14 107.18(6)
Pd22 Pd15 Pd14 59.43(5)
Pd10 Pd15 Pd14 59.55(5)
Sb24 Pd20 Sb22 136.68(8)
Sb24 Pd20 Sb20 70.39(6)
Sb22 Pd20 Sb20 135.17(8)
Sb24 Pd20 Sb23 70.89(6)
Sb22 Pd20 Sb23 69.86(6)
Sb20 Pd20 Sb23 137.48(8)
Sb24 Pd20 Sb21 135.83(8)
Sb22 Pd20 Sb21 69.67(6)
Sb20 Pd20 Sb21 69.14(6)
Sb23 Pd20 Sb21 136.04(8)
Sb24 Pd20 Sb1 103.00(7)
Sb22 Pd20 Sb1 102.60(7)
Sb20 Pd20 Sb1 102.79(7)
Sb23 Pd20 Sb1 102.37(7)
Sb21 Pd20 Sb1 102.48(7)
Sb24 Pd20 Pd22 160.59(8)
Sb22 Pd20 Pd22 56.52(5)
Sb20 Pd20 Pd22 111.04(7)
Sb23 Pd20 Pd22 111.35(7)
Sb21 Pd20 Pd22 56.47(5)
Sb1 Pd20 Pd22 57.60(5)
Sb24 Pd20 Pd25 56.33(6)
Sb22 Pd20 Pd25 160.86(8)
Sb20 Pd20 Pd25 56.77(5)
Sb23 Pd20 Pd25 112.25(7)
Sb21 Pd20 Pd25 111.63(7)
Sb1 Pd20 Pd25 58.26(5)
Pd22 Pd20 Pd25 107.29(6)
Sb24 Pd20 Pd24 56.58(6)
Sb22 Pd20 Pd24 112.24(7)
Sb20 Pd20 Pd24 112.50(7)
Sb23 Pd20 Pd24 56.36(6)
Sb21 Pd20 Pd24 160.80(8)
Sb1 Pd20 Pd24 58.32(5)
Pd22 Pd20 Pd24 107.58(7)
Pd25 Pd20 Pd24 59.98(5)
Sb24 Pd20 Pd21 111.70(7)
Sb22 Pd20 Pd21 111.46(7)
Sb20 Pd20 Pd21 55.99(5)
Sb23 Pd20 Pd21 160.41(8)
Sb21 Pd20 Pd21 56.21(5)
Sb1 Pd20 Pd21 58.05(5)
Pd22 Pd20 Pd21 59.53(5)
Pd25 Pd20 Pd21 59.84(5)
Pd24 Pd20 Pd21 107.77(6)
Sb24 Pd20 Pd23 112.50(7)
Sb22 Pd20 Pd23 56.48(5)
Sb20 Pd20 Pd23 160.73(8)
Sb23 Pd20 Pd23 55.99(6)
Sb21 Pd20 Pd23 111.57(7)
Sb1 Pd20 Pd23 57.97(5)
Pd22 Pd20 Pd23 59.59(5)
Pd25 Pd20 Pd23 107.86(6)
Pd24 Pd20 Pd23 60.19(5)
Pd21 Pd20 Pd23 107.42(7)
Sb25 Pd21 Sb20 70.37(6)
Sb25 Pd21 Sb26 135.04(7)
Sb20 Pd21 Sb26 134.58(7)
Sb25 Pd21 Sb18 69.96(6)
Sb20 Pd21 Sb18 136.19(8)
Sb26 Pd21 Sb18 69.51(6)
Sb25 Pd21 Sb21 135.72(8)
Sb20 Pd21 Sb21 69.65(6)
Sb26 Pd21 Sb21 69.08(6)
Sb18 Pd21 Sb21 134.80(7)
Sb25 Pd21 Sb1 103.67(6)
Sb20 Pd21 Sb1 103.40(7)
Sb26 Pd21 Sb1 103.78(6)
Sb18 Pd21 Sb1 103.29(6)
Sb21 Pd21 Sb1 103.36(6)
Sb25 Pd21 Pd22 161.55(7)
Sb20 Pd21 Pd22 111.81(7)
Sb26 Pd21 Pd22 57.23(5)
Sb18 Pd21 Pd22 111.74(7)
Sb21 Pd21 Pd22 56.86(5)
Sb1 Pd21 Pd22 57.88(5)
Sb25 Pd21 Pd14 111.97(7)
Sb20 Pd21 Pd14 161.53(8)
Sb26 Pd21 Pd14 57.47(5)
Sb18 Pd21 Pd14 56.44(5)
Sb21 Pd21 Pd14 112.01(7)
Sb1 Pd21 Pd14 58.14(5)
Pd22 Pd21 Pd14 59.94(5)
Sb25 Pd21 Pd25 57.08(5)
Sb20 Pd21 Pd25 56.93(6)
Sb26 Pd21 Pd25 162.20(8)
Sb18 Pd21 Pd25 112.59(6)
Sb21 Pd21 Pd25 112.41(7)
Sb1 Pd21 Pd25 58.42(5)
Pd22 Pd21 Pd25 107.75(6)
Pd14 Pd21 Pd25 107.94(6)
Sb25 Pd21 Pd13 56.55(5)
Sb20 Pd21 Pd13 112.43(7)
Sb26 Pd21 Pd13 112.72(7)
Sb18 Pd21 Pd13 56.85(5)
Sb21 Pd21 Pd13 161.97(7)
Sb1 Pd21 Pd13 58.61(5)
Pd22 Pd21 Pd13 108.00(6)
Pd14 Pd21 Pd13 60.06(5)
Pd25 Pd21 Pd13 60.09(5)
Sb25 Pd21 Pd20 112.41(7)
Sb20 Pd21 Pd20 56.37(6)
Sb26 Pd21 Pd20 112.21(6)
Sb18 Pd21 Pd20 161.71(7)
Sb21 Pd21 Pd20 56.94(5)
Sb1 Pd21 Pd20 58.41(5)
Pd22 Pd21 Pd20 59.99(5)
Pd14 Pd21 Pd20 108.11(6)
Pd25 Pd21 Pd20 59.96(5)
Pd13 Pd21 Pd20 108.27(6)
Sb22 Pd22 Sb27 70.40(6)
Sb22 Pd22 Sb19 135.45(7)
Sb27 Pd22 Sb19 69.10(6)
Sb22 Pd22 Sb21 69.89(6)
Sb27 Pd22 Sb21 135.64(7)
Sb19 Pd22 Sb21 134.77(7)
Sb22 Pd22 Sb26 134.53(7)
Sb27 Pd22 Sb26 134.89(7)
Sb19 Pd22 Sb26 70.22(6)
Sb21 Pd22 Sb26 68.67(6)
Sb22 Pd22 Sb1 103.50(6)
Sb27 Pd22 Sb1 103.70(6)
Sb19 Pd22 Sb1 103.35(6)
Sb21 Pd22 Sb1 104.00(6)
Sb26 Pd22 Sb1 103.86(6)
Sb22 Pd22 Pd21 112.18(7)
Sb27 Pd22 Pd21 162.47(7)
Sb19 Pd22 Pd21 112.06(6)
Sb21 Pd22 Pd21 56.75(5)
Sb26 Pd22 Pd21 56.43(5)
Sb1 Pd22 Pd21 58.78(5)
Sb22 Pd22 Pd14 161.98(7)
Sb27 Pd22 Pd14 111.83(7)
Sb19 Pd22 Pd14 56.64(5)
Sb21 Pd22 Pd14 112.09(7)
Sb26 Pd22 Pd14 57.31(5)
Sb1 Pd22 Pd14 58.48(5)
Pd21 Pd22 Pd14 60.13(5)
Sb22 Pd22 Pd23 56.81(5)
Sb27 Pd22 Pd23 56.93(5)
Sb19 Pd22 Pd23 111.89(7)
Sb21 Pd22 Pd23 113.02(7)
Sb26 Pd22 Pd23 162.56(7)
Sb1 Pd22 Pd23 58.70(5)
Pd21 Pd22 Pd23 108.94(6)
Pd14 Pd22 Pd23 108.42(6)
Sb22 Pd22 Pd20 56.37(5)
Sb27 Pd22 Pd20 112.81(7)
Sb19 Pd22 Pd20 162.21(7)
Sb21 Pd22 Pd20 57.09(5)
Sb26 Pd22 Pd20 111.92(7)
Sb1 Pd22 Pd20 58.86(5)
Pd21 Pd22 Pd20 60.48(5)
Pd14 Pd22 Pd20 108.65(6)
Pd23 Pd22 Pd20 60.56(5)
Sb22 Pd22 Pd15 112.27(7)
Sb27 Pd22 Pd15 56.15(5)
Sb19 Pd22 Pd15 56.27(5)
Sb21 Pd22 Pd15 162.97(7)
Sb26 Pd22 Pd15 112.87(7)
Sb1 Pd22 Pd15 58.97(5)
Pd21 Pd22 Pd15 108.98(6)
Pd14 Pd22 Pd15 60.39(5)
Pd23 Pd22 Pd15 60.14(5)
Pd20 Pd22 Pd15 109.05(6)
Sb28 Pd23 Sb23 69.85(6)
Sb28 Pd23 Sb22 136.06(8)
Sb23 Pd23 Sb22 69.81(6)
Sb28 Pd23 Sb15 70.07(6)
Sb23 Pd23 Sb15 135.86(8)
Sb22 Pd23 Sb15 136.07(7)
Sb28 Pd23 Sb27 136.40(8)
Sb23 Pd23 Sb27 135.98(7)
Sb22 Pd23 Sb27 70.03(6)
Sb15 Pd23 Sb27 69.97(6)
Sb28 Pd23 Sb1 102.75(6)
Sb23 Pd23 Sb1 102.95(7)
Sb22 Pd23 Sb1 102.52(7)
Sb15 Pd23 Sb1 103.17(7)
Sb27 Pd23 Sb1 102.60(6)
Sb28 Pd23 Pd22 160.55(7)
Sb23 Pd23 Pd22 111.91(7)
Sb22 Pd23 Pd22 56.49(5)
Sb15 Pd23 Pd22 112.07(7)
Sb27 Pd23 Pd22 56.46(5)
Sb1 Pd23 Pd22 57.80(5)
Sb28 Pd23 Pd15 111.75(7)
Sb23 Pd23 Pd15 161.66(8)
Sb22 Pd23 Pd15 112.04(7)
Sb15 Pd23 Pd15 56.12(5)
Sb27 Pd23 Pd15 56.05(5)
Sb1 Pd23 Pd15 58.72(5)
Pd22 Pd23 Pd15 60.21(5)
Sb28 Pd23 Pd11 56.32(5)
Sb23 Pd23 Pd11 111.96(7)
Sb22 Pd23 Pd11 160.81(8)
Sb15 Pd23 Pd11 56.66(5)
Sb27 Pd23 Pd11 111.92(7)
Sb1 Pd23 Pd11 58.29(5)
Pd22 Pd23 Pd11 107.63(6)
Pd15 Pd23 Pd11 60.00(5)
Sb28 Pd23 Pd20 111.72(7)
Sb23 Pd23 Pd20 56.35(6)
Sb22 Pd23 Pd20 56.01(5)
Sb15 Pd23 Pd20 161.50(7)
Sb27 Pd23 Pd20 111.73(7)
Sb1 Pd23 Pd20 58.33(5)
Pd22 Pd23 Pd20 59.85(5)
Pd15 Pd23 Pd20 108.54(6)
Pd11 Pd23 Pd20 108.01(6)
Sb28 Pd23 Pd24 56.39(5)
Sb23 Pd23 Pd24 56.29(5)
Sb22 Pd23 Pd24 111.39(7)
Sb15 Pd23 Pd24 112.37(7)
Sb27 Pd23 Pd24 160.87(7)
Sb1 Pd23 Pd24 58.27(5)
Pd22 Pd23 Pd24 107.43(6)
Pd15 Pd23 Pd24 108.39(6)
Pd11 Pd23 Pd24 60.20(5)
Pd20 Pd23 Pd24 59.74(5)
Sb29 Pd24 Sb16 70.66(6)
Sb29 Pd24 Sb23 136.60(8)
Sb16 Pd24 Sb23 135.24(8)
Sb29 Pd24 Sb24 70.03(6)
Sb16 Pd24 Sb24 137.01(8)
Sb23 Pd24 Sb24 70.55(7)
Sb29 Pd24 Sb28 136.38(8)
Sb16 Pd24 Sb28 69.41(6)
Sb23 Pd24 Sb28 69.47(6)
Sb24 Pd24 Sb28 136.53(8)
Sb29 Pd24 Sb1 103.09(7)
Sb16 Pd24 Sb1 102.71(7)
Sb23 Pd24 Sb1 102.40(6)
Sb24 Pd24 Sb1 102.44(7)
Sb28 Pd24 Sb1 102.09(7)
Sb29 Pd24 Pd25 56.54(5)
Sb16 Pd24 Pd25 112.46(7)
Sb23 Pd24 Pd25 112.23(7)
Sb24 Pd24 Pd25 56.12(6)
Sb28 Pd24 Pd25 160.35(8)
Sb1 Pd24 Pd25 58.26(5)
Sb29 Pd24 Pd12 56.18(5)
Sb16 Pd24 Pd12 56.36(5)
Sb23 Pd24 Pd12 161.17(8)
Sb24 Pd24 Pd12 111.74(7)
Sb28 Pd24 Pd12 111.62(7)
Sb1 Pd24 Pd12 58.78(5)
Pd25 Pd24 Pd12 60.11(5)
Sb29 Pd24 Pd20 111.91(7)
Sb16 Pd24 Pd20 161.04(8)
Sb23 Pd24 Pd20 56.38(6)
Sb24 Pd24 Pd20 55.86(6)
Sb28 Pd24 Pd20 111.58(7)
Sb1 Pd24 Pd20 58.34(5)
Pd25 Pd24 Pd20 59.94(5)
Pd12 Pd24 Pd20 108.40(7)
Sb29 Pd24 Pd23 161.03(8)
Sb16 Pd24 Pd23 111.14(7)
Sb23 Pd24 Pd23 55.95(6)
Sb24 Pd24 Pd23 111.72(7)
Sb28 Pd24 Pd23 55.91(5)
Sb1 Pd24 Pd23 57.93(5)
Pd25 Pd24 Pd23 107.74(6)
Pd12 Pd24 Pd23 108.10(7)
Pd20 Pd24 Pd23 60.07(5)
Sb29 Pd24 Pd11 112.12(7)
Sb16 Pd24 Pd11 56.06(5)
Sb23 Pd24 Pd11 111.14(7)
Sb24 Pd24 Pd11 160.42(8)
Sb28 Pd24 Pd11 55.97(6)
Sb1 Pd24 Pd11 57.99(5)
Pd25 Pd24 Pd11 107.74(7)
Pd12 Pd24 Pd11 60.16(5)
Pd20 Pd24 Pd11 107.82(6)
Pd23 Pd24 Pd11 59.65(5)
Sb24 Pd25 Sb17 136.56(8)
Sb24 Pd25 Sb29 70.03(6)
Sb17 Pd25 Sb29 70.50(6)
Sb24 Pd25 Sb20 69.98(6)
Sb17 Pd25 Sb20 135.64(8)
Sb29 Pd25 Sb20 136.30(8)
Sb24 Pd25 Sb25 135.60(8)
Sb17 Pd25 Sb25 69.93(6)
Sb29 Pd25 Sb25 136.61(8)
Sb20 Pd25 Sb25 69.38(6)
Sb24 Pd25 Sb1 102.89(7)
Sb17 Pd25 Sb1 102.87(7)
Sb29 Pd25 Sb1 102.89(7)
Sb20 Pd25 Sb1 102.47(6)
Sb25 Pd25 Sb1 102.57(7)
Sb24 Pd25 Pd21 111.74(7)
Sb17 Pd25 Pd21 111.50(7)
Sb29 Pd25 Pd21 161.12(8)
Sb20 Pd25 Pd21 55.96(5)
Sb25 Pd25 Pd21 55.90(5)
Sb1 Pd25 Pd21 58.23(5)
Sb24 Pd25 Pd20 56.02(6)
Sb17 Pd25 Pd20 161.30(8)
Sb29 Pd25 Pd20 111.66(7)
Sb20 Pd25 Pd20 56.19(6)
Sb25 Pd25 Pd20 111.56(7)
Sb1 Pd25 Pd20 58.44(5)
Pd21 Pd25 Pd20 60.20(5)
Sb24 Pd25 Pd24 56.54(6)
Sb17 Pd25 Pd24 112.19(7)
Sb29 Pd25 Pd24 56.13(5)
Sb20 Pd25 Pd24 112.07(7)
Sb25 Pd25 Pd24 160.98(8)
Sb1 Pd25 Pd24 58.41(5)
Pd21 Pd25 Pd24 108.14(6)
Pd20 Pd25 Pd24 60.08(5)
Sb24 Pd25 Pd13 161.44(8)
Sb17 Pd25 Pd13 55.88(5)
Sb29 Pd25 Pd13 112.01(7)
Sb20 Pd25 Pd13 111.54(7)
Sb25 Pd25 Pd13 56.22(5)
Sb1 Pd25 Pd13 58.54(5)
Pd21 Pd25 Pd13 60.08(5)
Pd20 Pd25 Pd13 108.45(6)
Pd24 Pd25 Pd13 108.25(7)
Sb24 Pd25 Pd12 112.00(7)
Sb17 Pd25 Pd12 56.38(5)
Sb29 Pd25 Pd12 56.02(6)
Sb20 Pd25 Pd12 161.25(8)
Sb25 Pd25 Pd12 112.26(7)
Sb1 Pd25 Pd12 58.78(5)
Pd21 Pd25 Pd12 108.43(7)
Pd20 Pd25 Pd12 108.40(7)
Pd24 Pd25 Pd12 59.97(5)
Pd13 Pd25 Pd12 60.37(5)
Pd15 Sb10 Pd11 67.28(6)
Pd15 Sb10 Pd10 67.41(5)
Pd11 Sb10 Pd10 66.57(6)
Pd15 Sb10 Sb15 54.97(5)
Pd11 Sb10 Sb15 55.36(5)
Pd10 Sb10 Sb15 108.67(6)
Pd15 Sb10 Sb14 55.22(5)
Pd11 Sb10 Sb14 108.76(6)
Pd10 Sb10 Sb14 55.46(5)
Sb15 Sb10 Sb14 108.12(5)
Pd15 Sb10 Sb11 108.53(6)
Pd11 Sb10 Sb11 54.44(5)
Pd10 Sb10 Sb11 54.50(5)
Sb15 Sb10 Sb11 107.72(6)
Sb14 Sb10 Sb11 107.88(6)
Pd11 Sb11 Pd10 67.23(6)
Pd11 Sb11 Pd12 67.87(6)
Pd10 Sb11 Pd12 67.85(6)
Pd11 Sb11 Sb12 109.14(6)
Pd10 Sb11 Sb12 55.22(5)
Pd12 Sb11 Sb12 55.19(5)
Pd11 Sb11 Sb16 55.07(5)
Pd10 Sb11 Sb16 108.93(6)
Pd12 Sb11 Sb16 55.05(5)
Sb12 Sb11 Sb16 108.34(6)
Pd11 Sb11 Sb10 55.18(5)
Pd10 Sb11 Sb10 55.18(5)
Pd12 Sb11 Sb10 109.81(6)
Sb12 Sb11 Sb10 108.20(6)
Sb16 Sb11 Sb10 108.10(6)
Pd13 Sb12 Pd10 67.31(6)
Pd13 Sb12 Pd12 67.82(6)
Pd10 Sb12 Pd12 67.73(6)
Pd13 Sb12 Sb11 109.04(6)
Pd10 Sb12 Sb11 54.95(5)
Pd12 Sb12 Sb11 55.20(5)
Pd13 Sb12 Sb17 54.54(5)
Pd10 Sb12 Sb17 108.56(6)
Pd12 Sb12 Sb17 55.04(5)
Sb11 Sb12 Sb17 108.49(6)
Pd13 Sb12 Sb13 54.99(5)
Pd10 Sb12 Sb13 54.98(5)
Pd12 Sb12 Sb13 109.40(6)
Sb11 Sb12 Sb13 107.79(6)
Sb17 Sb12 Sb13 107.48(6)
Pd14 Sb13 Pd10 66.92(5)
Pd14 Sb13 Pd13 67.16(5)
Pd10 Sb13 Pd13 67.23(6)
Pd14 Sb13 Sb14 55.13(5)
Pd10 Sb13 Sb14 55.58(5)
Pd13 Sb13 Sb14 109.36(6)
Pd14 Sb13 Sb12 108.39(6)
Pd10 Sb13 Sb12 54.90(5)
Pd13 Sb13 Sb12 54.88(5)
Sb14 Sb13 Sb12 108.37(6)
Pd14 Sb13 Sb18 54.81(5)
Pd10 Sb13 Sb18 108.77(6)
Pd13 Sb13 Sb18 55.43(5)
Sb14 Sb13 Sb18 107.52(5)
Sb12 Sb13 Sb18 108.39(6)
Pd14 Sb14 Pd15 67.30(6)
Pd14 Sb14 Pd10 66.50(5)
Pd15 Sb14 Pd10 66.98(5)
Pd14 Sb14 Sb19 55.30(5)
Pd15 Sb14 Sb19 55.19(5)
Pd10 Sb14 Sb19 108.46(6)
Pd14 Sb14 Sb13 54.96(5)
Pd15 Sb14 Sb13 108.88(6)
Pd10 Sb14 Sb13 54.85(5)
Sb19 Sb14 Sb13 108.11(6)
Pd14 Sb14 Sb10 108.31(6)
Pd15 Sb14 Sb10 54.67(5)
Pd10 Sb14 Sb10 55.07(5)
Sb19 Sb14 Sb10 107.85(6)
Sb13 Sb14 Sb10 107.76(5)
Pd15 Sb15 Pd23 67.16(6)
Pd15 Sb15 Pd11 67.11(5)
Pd23 Sb15 Pd11 66.88(6)
Pd15 Sb15 Sb10 54.81(5)
Pd23 Sb15 Sb10 108.55(6)
Pd11 Sb15 Sb10 55.15(5)
Pd15 Sb15 Sb28 108.39(6)
Pd23 Sb15 Sb28 54.66(5)
Pd11 Sb15 Sb28 54.69(5)
Sb10 Sb15 Sb28 107.85(6)
Pd15 Sb15 Sb27 54.67(5)
Pd23 Sb15 Sb27 55.08(5)
Pd11 Sb15 Sb27 108.34(6)
Sb10 Sb15 Sb27 107.42(6)
Sb28 Sb15 Sb27 107.81(6)
Pd11 Sb16 Pd12 67.73(6)
Pd11 Sb16 Pd24 67.75(6)
Pd12 Sb16 Pd24 67.27(6)
Pd11 Sb16 Sb28 55.15(5)
Pd12 Sb16 Sb28 109.21(6)
Pd24 Sb16 Sb28 55.37(5)
Pd11 Sb16 Sb11 54.76(5)
Pd12 Sb16 Sb11 55.06(5)
Pd24 Sb16 Sb11 108.76(6)
Sb28 Sb16 Sb11 107.92(6)
Pd11 Sb16 Sb29 108.70(6)
Pd12 Sb16 Sb29 54.48(5)
Pd24 Sb16 Sb29 54.51(5)
Sb28 Sb16 Sb29 107.91(6)
Sb11 Sb16 Sb29 107.66(6)
Pd13 Sb17 Pd25 67.76(6)
Pd13 Sb17 Pd12 68.10(6)
Pd25 Sb17 Pd12 67.51(6)
Pd13 Sb17 Sb12 55.14(5)
Pd25 Sb17 Sb12 108.97(6)
Pd12 Sb17 Sb12 55.04(5)
Pd13 Sb17 Sb25 55.18(5)
Pd25 Sb17 Sb25 55.49(5)
Pd12 Sb17 Sb25 109.69(6)
Sb12 Sb17 Sb25 108.31(6)
Pd13 Sb17 Sb29 109.14(6)
Pd25 Sb17 Sb29 54.92(5)
Pd12 Sb17 Sb29 54.53(5)
Sb12 Sb17 Sb29 107.60(6)
Sb25 Sb17 Sb29 108.37(6)
Pd14 Sb18 Pd21 66.91(6)
Pd14 Sb18 Pd13 66.91(5)
Pd21 Sb18 Pd13 66.99(6)
Pd14 Sb18 Sb26 56.16(5)
Pd21 Sb18 Sb26 55.23(5)
Pd13 Sb18 Sb26 109.51(6)
Pd14 Sb18 Sb25 108.36(6)
Pd21 Sb18 Sb25 54.79(5)
Pd13 Sb18 Sb25 55.02(5)
Sb26 Sb18 Sb25 107.60(6)
Pd14 Sb18 Sb13 54.93(5)
Pd21 Sb18 Sb13 108.38(6)
Pd13 Sb18 Sb13 54.77(5)
Sb26 Sb18 Sb13 108.94(6)
Sb25 Sb18 Sb13 107.78(6)
Pd15 Sb19 Pd14 67.38(5)
Pd15 Sb19 Pd22 67.13(5)
Pd14 Sb19 Pd22 66.50(5)
Pd15 Sb19 Sb27 55.17(5)
Pd14 Sb19 Sb27 108.78(6)
Pd22 Sb19 Sb27 55.31(5)
Pd15 Sb19 Sb14 55.38(5)
Pd14 Sb19 Sb14 55.30(5)
Pd22 Sb19 Sb14 108.64(6)
Sb27 Sb19 Sb14 108.51(5)
Pd15 Sb19 Sb26 109.54(6)
Pd14 Sb19 Sb26 55.46(5)
Pd22 Sb19 Sb26 55.11(5)
Sb27 Sb19 Sb26 107.97(6)
Sb14 Sb19 Sb26 108.47(5)
Pd21 Sb20 Pd20 67.64(6)
Pd21 Sb20 Pd25 67.11(6)
Pd20 Sb20 Pd25 67.03(6)
Pd21 Sb20 Sb21 55.52(5)
Pd20 Sb20 Sb21 55.94(5)
Pd25 Sb20 Sb21 109.37(7)
Pd21 Sb20 Sb25 54.81(5)
Pd20 Sb20 Sb25 109.12(6)
Pd25 Sb20 Sb25 55.41(5)
Sb21 Sb20 Sb25 108.00(6)
Pd21 Sb20 Sb24 108.48(7)
Pd20 Sb20 Sb24 54.54(5)
Pd25 Sb20 Sb24 54.62(5)
Sb21 Sb20 Sb24 108.46(6)
Sb25 Sb20 Sb24 107.98(6)
Pd21 Sb21 Pd22 66.40(5)
Pd21 Sb21 Pd20 66.84(6)
Pd22 Sb21 Pd20 66.43(6)
Pd21 Sb21 Sb26 55.32(5)
Pd22 Sb21 Sb26 55.86(5)
Pd20 Sb21 Sb26 109.24(6)
Pd21 Sb21 Sb20 54.82(5)
Pd22 Sb21 Sb20 107.77(6)
Pd20 Sb21 Sb20 54.91(5)
Sb26 Sb21 Sb20 107.83(6)
Pd21 Sb21 Sb22 108.06(6)
Pd22 Sb21 Sb22 54.87(5)
Pd20 Sb21 Sb22 54.61(5)
Sb26 Sb21 Sb22 108.46(6)
Sb20 Sb21 Sb22 107.53(6)
Pd20 Sb22 Pd22 67.11(6)
Pd20 Sb22 Pd23 67.51(6)
Pd22 Sb22 Pd23 66.71(6)
Pd20 Sb22 Sb23 55.19(5)
Pd22 Sb22 Sb23 108.23(6)
Pd23 Sb22 Sb23 54.82(5)
Pd20 Sb22 Sb21 55.71(5)
Pd22 Sb22 Sb21 55.24(5)
Pd23 Sb22 Sb21 109.32(6)
Sb23 Sb22 Sb21 108.98(6)
Pd20 Sb22 Sb27 109.06(6)
Pd22 Sb22 Sb27 54.82(5)
Pd23 Sb22 Sb27 55.08(5)
Sb23 Sb22 Sb27 107.82(6)
Sb21 Sb22 Sb27 107.57(6)
Pd23 Sb23 Pd24 67.76(6)
Pd23 Sb23 Pd20 67.65(6)
Pd24 Sb23 Pd20 67.25(6)
Pd23 Sb23 Sb28 55.07(5)
Pd24 Sb23 Sb28 55.33(5)
Pd20 Sb23 Sb28 109.06(7)
Pd23 Sb23 Sb22 55.37(5)
Pd24 Sb23 Sb22 109.12(6)
Pd20 Sb23 Sb22 54.95(5)
Sb28 Sb23 Sb22 108.48(6)
Pd23 Sb23 Sb24 108.64(6)
Pd24 Sb23 Sb24 54.73(6)
Pd20 Sb23 Sb24 54.22(5)
Sb28 Sb23 Sb24 108.19(6)
Sb22 Sb23 Sb24 107.05(6)
Pd20 Sb24 Pd25 67.64(6)
Pd20 Sb24 Pd24 67.56(6)
Pd25 Sb24 Pd24 67.34(6)
Pd20 Sb24 Sb29 109.17(7)
Pd25 Sb24 Sb29 55.19(5)
Pd24 Sb24 Sb29 54.79(5)
Pd20 Sb24 Sb20 55.06(5)
Pd25 Sb24 Sb20 55.40(5)
Pd24 Sb24 Sb20 109.17(7)
Sb29 Sb24 Sb20 108.58(6)
Pd20 Sb24 Sb23 54.89(5)
Pd25 Sb24 Sb23 108.67(7)
Pd24 Sb24 Sb23 54.71(5)
Sb29 Sb24 Sb23 107.42(7)
Sb20 Sb24 Sb23 107.98(6)
Pd21 Sb25 Pd13 67.48(6)
Pd21 Sb25 Pd25 67.01(6)
Pd13 Sb25 Pd25 66.96(6)
Pd21 Sb25 Sb18 55.25(5)
Pd13 Sb25 Sb18 55.61(5)
Pd25 Sb25 Sb18 108.93(6)
Pd21 Sb25 Sb20 54.81(5)
Pd13 Sb25 Sb20 108.88(6)
Pd25 Sb25 Sb20 55.21(5)
Sb18 Sb25 Sb20 107.85(6)
Pd21 Sb25 Sb17 108.22(6)
Pd13 Sb25 Sb17 54.39(5)
Pd25 Sb25 Sb17 54.57(5)
Sb18 Sb25 Sb17 108.03(6)
Sb20 Sb25 Sb17 107.79(6)
Pd21 Sb26 Pd22 66.34(5)
Pd21 Sb26 Pd14 66.30(5)
Pd22 Sb26 Pd14 65.82(5)
Pd21 Sb26 Sb21 55.59(5)
Pd22 Sb26 Sb21 55.47(5)
Pd14 Sb26 Sb21 108.46(6)
Pd21 Sb26 Sb18 55.26(5)
Pd22 Sb26 Sb18 107.83(6)
Pd14 Sb26 Sb18 54.80(5)
Sb21 Sb26 Sb18 108.71(6)
Pd21 Sb26 Sb19 107.71(6)
Pd22 Sb26 Sb19 54.67(5)
Pd14 Sb26 Sb19 54.42(5)
Sb21 Sb26 Sb19 107.85(6)
Sb18 Sb26 Sb19 106.95(5)
Pd15 Sb27 Pd22 67.38(5)
Pd15 Sb27 Pd23 67.12(5)
Pd22 Sb27 Pd23 66.60(6)
Pd15 Sb27 Sb19 55.43(5)
Pd22 Sb27 Sb19 55.59(5)
Pd23 Sb27 Sb19 108.93(6)
Pd15 Sb27 Sb15 54.71(5)
Pd22 Sb27 Sb15 108.30(6)
Pd23 Sb27 Sb15 54.95(5)
Sb19 Sb27 Sb15 108.10(5)
Pd15 Sb27 Sb22 108.88(6)
Pd22 Sb27 Sb22 54.78(5)
Pd23 Sb27 Sb22 54.89(5)
Sb19 Sb27 Sb22 108.15(6)
Sb15 Sb27 Sb22 107.74(6)
Pd23 Sb28 Pd11 67.48(6)
Pd23 Sb28 Pd24 67.71(6)
Pd11 Sb28 Pd24 67.70(6)
Pd23 Sb28 Sb16 109.28(6)
Pd11 Sb28 Sb16 55.20(5)
Pd24 Sb28 Sb16 55.21(5)
Pd23 Sb28 Sb23 55.08(5)
Pd11 Sb28 Sb23 109.19(6)
Pd24 Sb28 Sb23 55.21(6)
Sb16 Sb28 Sb23 108.40(6)
Pd23 Sb28 Sb15 55.27(5)
Pd11 Sb28 Sb15 55.38(5)
Pd24 Sb28 Sb15 109.69(6)
Sb16 Sb28 Sb15 108.41(6)
Sb23 Sb28 Sb15 108.15(6)
Pd12 Sb29 Pd24 67.59(6)
Pd12 Sb29 Pd25 67.51(6)
Pd24 Sb29 Pd25 67.34(6)
Pd12 Sb29 Sb24 109.10(6)
Pd24 Sb29 Sb24 55.18(6)
Pd25 Sb29 Sb24 54.78(5)
Pd12 Sb29 Sb17 54.88(5)
Pd24 Sb29 Sb17 108.56(6)
Pd25 Sb29 Sb17 54.58(5)
Sb24 Sb29 Sb17 107.28(6)
Pd12 Sb29 Sb16 54.83(5)
Pd24 Sb29 Sb16 54.83(5)
Pd25 Sb29 Sb16 108.61(6)
Sb24 Sb29 Sb16 108.08(6)
Sb17 Sb29 Sb16 107.91(6)
C21A P1 C11A 110.3(13)
C21A P1 C41A 110.1(10)
C11A P1 C41A 110.6(11)
C21A P1 C31A 109.3(11)
C11A P1 C31A 109.6(10)
C41A P1 C31A 106.8(10)
C12A C11A P1 116.7(14)
C12A C11A H11A 108.1
P1 C11A H11A 108.1
C12A C11A H11B 108.1
P1 C11A H11B 108.1
H11A C11A H11B 107.3
C11A C12A C13A 113.4(12)
C11A C12A H12A 108.9
C13A C12A H12A 108.9
C11A C12A H12B 108.9
C13A C12A H12B 108.9
H12A C12A H12B 107.7
C14A C13A C12A 119.0(15)
C14A C13A H13A 107.6
C12A C13A H13A 107.6
C14A C13A H13B 107.6
C12A C13A H13B 107.6
H13A C13A H13B 107.0
C13A C14A H14A 109.5
C13A C14A H14B 109.5
H14A C14A H14B 109.5
C13A C14A H14C 109.5
H14A C14A H14C 109.5
H14B C14A H14C 109.5
C22A C21A P1 117.6(14)
C22A C21A H21A 107.9
P1 C21A H21A 107.9
C22A C21A H21B 107.9
P1 C21A H21B 107.9
H21A C21A H21B 107.2
C21A C22A C23A 114.4(12)
C21A C22A H22A 108.7
C23A C22A H22A 108.7
C21A C22A H22B 108.7
C23A C22A H22B 108.7
H22A C22A H22B 107.6
C24A C23A C22A 117.4(14)
C24A C23A H23A 108.0
C22A C23A H23A 108.0
C24A C23A H23B 108.0
C22A C23A H23B 108.0
H23A C23A H23B 107.2
C23A C24A H24A 109.5
C23A C24A H24B 109.5
H24A C24A H24B 109.5
C23A C24A H24C 109.5
H24A C24A H24C 109.5
H24B C24A H24C 109.5
C32A C31A P1 116.7(14)
C32A C31A H31A 108.1
P1 C31A H31A 108.1
C32A C31A H31B 108.1
P1 C31A H31B 108.1
H31A C31A H31B 107.3
C31A C32A C33A 115.5(12)
C31A C32A H32A 108.4
C33A C32A H32A 108.4
C31A C32A H32B 108.4
C33A C32A H32B 108.4
H32A C32A H32B 107.5
C34A C33A C32A 117.4(14)
C34A C33A H33A 107.9
C32A C33A H33A 107.9
C34A C33A H33B 107.9
C32A C33A H33B 107.9
H33A C33A H33B 107.2
C33A C34A H34A 109.5
C33A C34A H34B 109.5
H34A C34A H34B 109.5
C33A C34A H34C 109.5
H34A C34A H34C 109.5
H34B C34A H34C 109.5
C42A C41A P1 114.8(14)
C42A C41A H41A 108.6
P1 C41A H41A 108.6
C42A C41A H41B 108.6
P1 C41A H41B 108.6
H41A C41A H41B 107.6
C41A C42A C43A 115.2(12)
C41A C42A H42A 108.5
C43A C42A H42A 108.5
C41A C42A H42B 108.5
C43A C42A H42B 108.5
H42A C42A H42B 107.5
C44A C43A C42A 117.7(14)
C44A C43A H43A 107.9
C42A C43A H43A 107.9
C44A C43A H43B 107.9
C42A C43A H43B 107.9
H43A C43A H43B 107.2
C43A C44A H44A 109.5
C43A C44A H44B 109.5
H44A C44A H44B 109.5
C43A C44A H44C 109.5
H44A C44A H44C 109.5
H44B C44A H44C 109.5
C11B P2 C31B 108.6(16)
C11B P2 C21B 107.1(16)
C31B P2 C21B 113.3(16)
C11B P2 C41B 112.9(19)
C31B P2 C41B 110.4(15)
C21B P2 C41B 104.6(10)
C12B C11B P2 119(2)
C12B C11B H11C 107.6
P2 C11B H11C 107.6
C12B C11B H11D 107.6
P2 C11B H11D 107.6
H11C C11B H11D 107.1
C11B C12B C13B 114.5(14)
C11B C12B H12C 108.6
C13B C12B H12C 108.6
C11B C12B H12D 108.6
C13B C12B H12D 108.6
H12C C12B H12D 107.6
C14B C13B C12B 117.3(15)
C14B C13B H13C 108.0
C12B C13B H13C 108.0
C14B C13B H13D 108.0
C12B C13B H13D 108.0
H13C C13B H13D 107.2
C13B C14B H14D 109.5
C13B C14B H14E 109.5
H14D C14B H14E 109.5
C13B C14B H14F 109.5
H14D C14B H14F 109.5
H14E C14B H14F 109.5
C22B C21B P2 113.2(15)
C22B C21B H21C 108.9
P2 C21B H21C 108.9
C22B C21B H21D 108.9
P2 C21B H21D 108.9
H21C C21B H21D 107.7
C21B C22B C23B 114.8(13)
C21B C22B H22C 108.6
C23B C22B H22C 108.6
C21B C22B H22D 108.6
C23B C22B H22D 108.6
H22C C22B H22D 107.5
C24B C23B C22B 118.4(15)
C24B C23B H23C 107.7
C22B C23B H23C 107.7
C24B C23B H23D 107.7
C22B C23B H23D 107.7
H23C C23B H23D 107.1
C23B C24B H24D 109.5
C23B C24B H24E 109.5
H24D C24B H24E 109.5
C23B C24B H24F 109.5
H24D C24B H24F 109.5
H24E C24B H24F 109.5
C32B C31B P2 118.6(19)
C32B C31B H31C 107.7
P2 C31B H31C 107.7
C32B C31B H31D 107.7
P2 C31B H31D 107.7
H31C C31B H31D 107.1
C31B C32B C33B 114.8(13)
C31B C32B H32C 108.6
C33B C32B H32C 108.6
C31B C32B H32D 108.6
C33B C32B H32D 108.6
H32C C32B H32D 107.5
C34B C33B C32B 118.3(15)
C34B C33B H33C 107.7
C32B C33B H33C 107.7
C34B C33B H33D 107.7
C32B C33B H33D 107.7
H33C C33B H33D 107.1
C33B C34B H34D 109.5
C33B C34B H34E 109.5
H34D C34B H34E 109.5
C33B C34B H34F 109.5
H34D C34B H34F 109.5
H34E C34B H34F 109.5
C42B C41B P2 116.3(18)
C42B C41B H41C 108.2
P2 C41B H41C 108.2
C42B C41B H41D 108.2
P2 C41B H41D 108.2
H41C C41B H41D 107.4
C41B C42B C43B 114.8(13)
C41B C42B H42C 108.6
C43B C42B H42C 108.6
C41B C42B H42D 108.6
C43B C42B H42D 108.6
H42C C42B H42D 107.6
C44B C43B C42B 118.4(15)
C44B C43B H43C 107.7
C42B C43B H43C 107.7
C44B C43B H43D 107.7
C42B C43B H43D 107.7
H43C C43B H43D 107.1
C43B C44B H44D 109.5
C43B C44B H44E 109.5
H44D C44B H44E 109.5
C43B C44B H44F 109.5
H44D C44B H44F 109.5
H44E C44B H44F 109.5
C31C P3 C41C 113(2)
C31C P3 C21C 108(2)
C41C P3 C21C 108(2)
C31C P3 C11C 116.5(19)
C41C P3 C11C 116(2)
C21C P3 C11C 92(3)
C12C C11C P3 107(3)
C12C C11C H11E 110.3
P3 C11C H11E 110.3
C12C C11C H11F 110.3
P3 C11C H11F 110.3
H11E C11C H11F 108.6
C11C C12C C13C 114.2(13)
C11C C12C H12E 108.7
C13C C12C H12E 108.7
C11C C12C H12F 108.7
C13C C12C H12F 108.7
H12E C12C H12F 107.6
C14C C13C C12C 117.7(15)
C14C C13C H13E 107.9
C12C C13C H13E 107.9
C14C C13C H13F 107.9
C12C C13C H13F 107.9
H13E C13C H13F 107.2
C13C C14C H14G 109.5
C13C C14C H14H 109.5
H14G C14C H14H 109.5
C13C C14C H14I 109.5
H14G C14C H14I 109.5
H14H C14C H14I 109.5
C22C C21C P3 118(3)
C22C C21C H21E 107.9
P3 C21C H21E 107.9
C22C C21C H21F 107.9
P3 C21C H21F 107.9
H21E C21C H21F 107.2
C21C C22C C23C 115.2(14)
C21C C22C H22E 108.5
C23C C22C H22E 108.5
C21C C22C H22F 108.5
C23C C22C H22F 108.5
H22E C22C H22F 107.5
C24C C23C C22C 118.5(16)
C24C C23C H23E 107.7
C22C C23C H23E 107.7
C24C C23C H23F 107.7
C22C C23C H23F 107.7
H23E C23C H23F 107.1
C23C C24C H24G 109.5
C23C C24C H24H 109.5
H24G C24C H24H 109.5
C23C C24C H24I 109.5
H24G C24C H24I 109.5
H24H C24C H24I 109.5
C32C C31C P3 114(2)
C32C C31C H31E 108.6
P3 C31C H31E 108.6
C32C C31C H31F 108.6
P3 C31C H31F 108.6
H31E C31C H31F 107.6
C31C C32C C33C 114.7(14)
C31C C32C H32E 108.6
C33C C32C H32E 108.6
C31C C32C H32F 108.6
C33C C32C H32F 108.6
H32E C32C H32F 107.6
C34C C33C C32C 117.8(15)
C34C C33C H33E 107.8
C32C C33C H33E 107.8
C34C C33C H33F 107.8
C32C C33C H33F 107.8
H33E C33C H33F 107.2
C33C C34C H34G 109.5
C33C C34C H34H 109.5
H34G C34C H34H 109.5
C33C C34C H34I 109.5
H34G C34C H34I 109.5
H34H C34C H34I 109.5
C42C C41C P3 115(3)
C42C C41C H41E 108.5
P3 C41C H41E 108.5
C42C C41C H41F 108.5
P3 C41C H41F 108.5
H41E C41C H41F 107.5
C41C C42C C43C 115.4(14)
C41C C42C H42E 108.4
C43C C42C H42E 108.4
C41C C42C H42F 108.4
C43C C42C H42F 108.4
H42E C42C H42F 107.5
C44C C43C C42C 118.4(15)
C44C C43C H43E 107.7
C42C C43C H43E 107.7
C44C C43C H43F 107.7
C42C C43C H43F 107.7
H43E C43C H43F 107.1
C43C C44C H44G 109.5
C43C C44C H44H 109.5
H44G C44C H44H 109.5
C43C C44C H44I 109.5
H44G C44C H44I 109.5
H44H C44C H44I 109.5
C41D P4 C11D 122(2)
C41D P4 C31D 111(2)
C11D P4 C31D 76.4(19)
C41D P4 C21D 115(2)
C11D P4 C21D 116(3)
C31D P4 C21D 108(3)
C12D C11D P4 115.6(16)
C12D C11D H11G 108.4
P4 C11D H11G 108.4
C12D C11D H11H 108.4
P4 C11D H11H 108.4
H11G C11D H11H 107.4
C11D C12D C13D 114.1(13)
C11D C12D H12G 108.7
C13D C12D H12G 108.7
C11D C12D H12H 108.7
C13D C12D H12H 108.7
H12G C12D H12H 107.6
C14D C13D C12D 117.6(15)
C14D C13D H13G 107.9
C12D C13D H13G 107.9
C14D C13D H13H 107.9
C12D C13D H13H 107.9
H13G C13D H13H 107.2
C13D C14D H14J 109.5
C13D C14D H14K 109.5
H14J C14D H14K 109.5
C13D C14D H14L 109.5
H14J C14D H14L 109.5
H14K C14D H14L 109.5
C22D C21D P4 118(3)
C22D C21D H21G 107.7
P4 C21D H21G 107.7
C22D C21D H21H 107.7
P4 C21D H21H 107.7
H21G C21D H21H 107.1
C21D C22D C23D 114.9(14)
C21D C22D H22G 108.5
C23D C22D H22G 108.5
C21D C22D H22H 108.5
C23D C22D H22H 108.5
H22G C22D H22H 107.5
C24D C23D C22D 117.2(15)
C24D C23D H23G 108.0
C22D C23D H23G 108.0
C24D C23D H23H 108.0
C22D C23D H23H 108.0
H23G C23D H23H 107.2
C23D C24D H24J 109.5
C23D C24D H24K 109.5
H24J C24D H24K 109.5
C23D C24D H24L 109.5
H24J C24D H24L 109.5
H24K C24D H24L 109.5
C32D C31D P4 118(3)
C32D C31D H31G 107.8
P4 C31D H31G 107.8
C32D C31D H31H 107.8
P4 C31D H31H 107.8
H31G C31D H31H 107.2
C31D C32D C33D 114.9(14)
C31D C32D H32G 108.5
C33D C32D H32G 108.5
C31D C32D H32H 108.5
C33D C32D H32H 108.5
H32G C32D H32H 107.5
C34D C33D C32D 117.7(15)
C34D C33D H33G 107.9
C32D C33D H33G 107.9
C34D C33D H33H 107.9
C32D C33D H33H 107.9
H33G C33D H33H 107.2
C33D C34D H34J 109.5
C33D C34D H34K 109.5
H34J C34D H34K 109.5
C33D C34D H34L 109.5
H34J C34D H34L 109.5
H34K C34D H34L 109.5
C42D C41D P4 128(3)
C42D C41D H41G 105.3
P4 C41D H41G 105.3
C42D C41D H41H 105.3
P4 C41D H41H 105.3
H41G C41D H41H 106.0
C41D C42D C43D 114.9(14)
C41D C42D H42G 108.5
C43D C42D H42G 108.5
C41D C42D H42H 108.5
C43D C42D H42H 108.5
H42G C42D H42H 107.5
C44D C43D C42D 117.3(16)
C44D C43D H43G 108.0
C42D C43D H43G 108.0
C44D C43D H43H 108.0
C42D C43D H43H 108.0
H43G C43D H43H 107.2
C43D C44D H44J 109.5
C43D C44D H44K 109.5
H44J C44D H44K 109.5
C43D C44D H44L 109.5
H44J C44D H44L 109.5
H44K C44D H44L 109.5

loop_
_geom_bond_atom_site_label_1
_geom_bond_atom_site_label_2
_geom_bond_distance
Sb1 Pd22 2.8243(19)
Sb1 Pd14 2.839(2)
Sb1 Pd10 2.846(2)
Sb1 Pd21 2.852(2)
Sb1 Pd23 2.852(2)
Sb1 Pd11 2.855(2)
Sb1 Pd25 2.858(2)
Sb1 Pd24 2.862(2)
Sb1 Pd20 2.863(2)
Sb1 Pd13 2.870(2)
Sb1 Pd15 2.873(2)
Sb1 Pd12 2.8818(19)
Pd10 Sb11 2.700(2)
Pd10 Sb12 2.709(2)
Pd10 Sb13 2.712(2)
Pd10 Sb10 2.723(2)
Pd10 Sb14 2.736(2)
Pd10 Pd11 2.988(2)
Pd10 Pd14 2.989(2)
Pd10 Pd13 3.002(2)
Pd10 Pd15 3.009(2)
Pd10 Pd12 3.021(2)
Pd11 Sb11 2.698(2)
Pd11 Sb28 2.706(2)
Pd11 Sb16 2.708(2)
Pd11 Sb10 2.722(2)
Pd11 Sb15 2.729(2)
Pd11 Pd15 3.003(2)
Pd11 Pd23 3.004(2)
Pd11 Pd12 3.020(2)
Pd11 Pd24 3.021(2)
Pd12 Sb29 2.700(2)
Pd12 Sb16 2.712(2)
Pd12 Sb17 2.712(2)
Pd12 Sb12 2.712(2)
Pd12 Sb11 2.712(2)
Pd12 Pd24 3.005(2)
Pd12 Pd25 3.009(2)
Pd12 Pd13 3.024(2)
Pd13 Sb17 2.688(2)
Pd13 Sb12 2.708(2)
Pd13 Sb13 2.712(2)
Pd13 Sb25 2.715(2)
Pd13 Sb18 2.734(2)
Pd13 Pd14 2.998(2)
Pd13 Pd21 3.006(2)
Pd13 Pd25 3.006(2)
Pd14 Sb18 2.705(2)
Pd14 Sb13 2.7092(19)
Pd14 Sb19 2.7148(19)
Pd14 Sb14 2.715(2)
Pd14 Sb26 2.7496(19)
Pd14 Pd22 2.981(2)
Pd14 Pd21 2.986(2)
Pd14 Pd15 3.010(2)
Pd15 Sb10 2.699(2)
Pd15 Sb27 2.7024(19)
Pd15 Sb15 2.704(2)
Pd15 Sb19 2.7110(19)
Pd15 Sb14 2.717(2)
Pd15 Pd23 3.002(2)
Pd15 Pd22 3.004(2)
Pd20 Sb24 2.692(2)
Pd20 Sb22 2.706(2)
Pd20 Sb20 2.709(2)
Pd20 Sb23 2.714(2)
Pd20 Sb21 2.743(2)
Pd20 Pd22 2.994(2)
Pd20 Pd25 3.002(2)
Pd20 Pd24 3.006(2)
Pd20 Pd21 3.009(2)
Pd20 Pd23 3.016(2)
Pd21 Sb25 2.697(2)
Pd21 Sb20 2.697(2)
Pd21 Sb26 2.711(2)
Pd21 Sb18 2.712(2)
Pd21 Sb21 2.720(2)
Pd21 Pd22 2.980(2)
Pd21 Pd25 2.998(2)
Pd22 Sb22 2.711(2)
Pd22 Sb27 2.713(2)
Pd22 Sb19 2.722(2)
Pd22 Sb21 2.723(2)
Pd22 Sb26 2.736(2)
Pd22 Pd23 2.987(2)
Pd23 Sb28 2.703(2)
Pd23 Sb23 2.703(2)
Pd23 Sb22 2.721(2)
Pd23 Sb15 2.723(2)
Pd23 Sb27 2.727(2)
Pd23 Pd24 3.020(2)
Pd24 Sb29 2.702(2)
Pd24 Sb16 2.713(2)
Pd24 Sb23 2.714(2)
Pd24 Sb24 2.715(2)
Pd24 Sb28 2.718(2)
Pd24 Pd25 3.003(2)
Pd25 Sb24 2.701(2)
Pd25 Sb17 2.703(2)
Pd25 Sb29 2.715(2)
Pd25 Sb20 2.727(2)
Pd25 Sb25 2.734(2)
Sb10 Sb15 3.107(2)
Sb10 Sb14 3.110(2)
Sb10 Sb11 3.123(2)
Sb11 Sb12 3.096(2)
Sb11 Sb16 3.107(2)
Sb12 Sb17 3.108(2)
Sb12 Sb13 3.114(2)
Sb13 Sb14 3.108(2)
Sb13 Sb18 3.116(2)
Sb14 Sb19 3.0911(19)
Sb15 Sb28 3.115(2)
Sb15 Sb27 3.1247(19)
Sb16 Sb28 3.092(2)
Sb16 Sb29 3.131(2)
Sb17 Sb25 3.116(2)
Sb17 Sb29 3.127(2)
Sb18 Sb26 3.0916(19)
Sb18 Sb25 3.101(2)
Sb19 Sb27 3.082(2)
Sb19 Sb26 3.139(2)
Sb20 Sb21 3.094(2)
Sb20 Sb25 3.108(2)
Sb20 Sb24 3.113(2)
Sb21 Sb26 3.080(2)
Sb21 Sb22 3.113(2)
Sb22 Sb23 3.104(2)
Sb22 Sb27 3.126(2)
Sb23 Sb28 3.095(2)
Sb23 Sb24 3.135(2)
Sb24 Sb29 3.108(2)
P1 C21A 1.774(19)
P1 C11A 1.792(19)
P1 C41A 1.79(2)
P1 C31A 1.85(2)
C11A C12A 1.484(13)
C11A H11A 0.9900
C11A H11B 0.9900
C12A C13A 1.492(14)
C12A H12A 0.9900
C12A H12B 0.9900
C13A C14A 1.426(15)
C13A H13A 0.9900
C13A H13B 0.9900
C14A H14A 0.9800
C14A H14B 0.9800
C14A H14C 0.9800
C21A C22A 1.478(13)
C21A H21A 0.9900
C21A H21B 0.9900
C22A C23A 1.495(14)
C22A H22A 0.9900
C22A H22B 0.9900
C23A C24A 1.432(15)
C23A H23A 0.9900
C23A H23B 0.9900
C24A H24A 0.9800
C24A H24B 0.9800
C24A H24C 0.9800
C31A C32A 1.481(13)
C31A H31A 0.9900
C31A H31B 0.9900
C32A C33A 1.493(14)
C32A H32A 0.9900
C32A H32B 0.9900
C33A C34A 1.435(15)
C33A H33A 0.9900
C33A H33B 0.9900
C34A H34A 0.9800
C34A H34B 0.9800
C34A H34C 0.9800
C41A C42A 1.478(13)
C41A H41A 0.9900
C41A H41B 0.9900
C42A C43A 1.492(14)
C42A H42A 0.9900
C42A H42B 0.9900
C43A C44A 1.430(15)
C43A H43A 0.9900
C43A H43B 0.9900
C44A H44A 0.9800
C44A H44B 0.9800
C44A H44C 0.9800
P2 C11B 1.63(3)
P2 C31B 1.72(3)
P2 C21B 1.81(2)
P2 C41B 1.88(3)
C11B C12B 1.479(13)
C11B H11C 0.9900
C11B H11D 0.9900
C12B C13B 1.493(14)
C12B H12C 0.9900
C12B H12D 0.9900
C13B C14B 1.430(15)
C13B H13C 0.9900
C13B H13D 0.9900
C14B H14D 0.9800
C14B H14E 0.9800
C14B H14F 0.9800
C21B C22B 1.478(13)
C21B H21C 0.9900
C21B H21D 0.9900
C22B C23B 1.489(14)
C22B H22C 0.9900
C22B H22D 0.9900
C23B C24B 1.430(15)
C23B H23C 0.9900
C23B H23D 0.9900
C24B H24D 0.9800
C24B H24E 0.9800
C24B H24F 0.9800
C31B C32B 1.476(13)
C31B H31C 0.9900
C31B H31D 0.9900
C32B C33B 1.490(14)
C32B H32C 0.9900
C32B H32D 0.9900
C33B C34B 1.428(15)
C33B H33C 0.9900
C33B H33D 0.9900
C34B H34D 0.9800
C34B H34E 0.9800
C34B H34F 0.9800
C41B C42B 1.477(13)
C41B H41C 0.9900
C41B H41D 0.9900
C42B C43B 1.494(14)
C42B H42C 0.9900
C42B H42D 0.9900
C43B C44B 1.426(15)
C43B H43C 0.9900
C43B H43D 0.9900
C44B H44D 0.9800
C44B H44E 0.9800
C44B H44F 0.9800
P3 C31C 1.82(4)
P3 C41C 1.83(4)
P3 C21C 1.84(4)
P3 C11C 2.01(4)
C11C C12C 1.479(13)
C11C H11E 0.9900
C11C H11F 0.9900
C12C C13C 1.496(14)
C12C H12E 0.9900
C12C H12F 0.9900
C13C C14C 1.430(15)
C13C H13E 0.9900
C13C H13F 0.9900
C14C H14G 0.9800
C14C H14H 0.9800
C14C H14I 0.9800
C21C C22C 1.478(13)
C21C H21E 0.9900
C21C H21F 0.9900
C22C C23C 1.490(14)
C22C H22E 0.9900
C22C H22F 0.9900
C23C C24C 1.431(15)
C23C H23E 0.9900
C23C H23F 0.9900
C24C H24G 0.9800
C24C H24H 0.9800
C24C H24I 0.9800
C31C C32C 1.480(13)
C31C H31E 0.9900
C31C H31F 0.9900
C32C C33C 1.492(14)
C32C H32E 0.9900
C32C H32F 0.9900
C33C C34C 1.433(15)
C33C H33E 0.9900
C33C H33F 0.9900
C34C H34G 0.9800
C34C H34H 0.9800
C34C H34I 0.9800
C41C C42C 1.475(13)
C41C H41E 0.9900
C41C H41F 0.9900
C42C C43C 1.492(14)
C42C H42E 0.9900
C42C H42F 0.9900
C43C C44C 1.428(15)
C43C H43E 0.9900
C43C H43F 0.9900
C44C H44G 0.9800
C44C H44H 0.9800
C44C H44I 0.9800
P4 C41D 1.80(2)
P4 C11D 1.80(2)
P4 C31D 1.82(5)
P4 C21D 1.89(5)
C11D C12D 1.481(13)
C11D H11G 0.9900
C11D H11H 0.9900
C12D C13D 1.495(14)
C12D H12G 0.9900
C12D H12H 0.9900
C13D C14D 1.431(15)
C13D H13G 0.9900
C13D H13H 0.9900
C14D H14J 0.9800
C14D H14K 0.9800
C14D H14L 0.9800
C21D C22D 1.477(13)
C21D H21G 0.9900
C21D H21H 0.9900
C22D C23D 1.493(14)
C22D H22G 0.9900
C22D H22H 0.9900
C23D C24D 1.431(15)
C23D H23G 0.9900
C23D H23H 0.9900
C24D H24J 0.9800
C24D H24K 0.9800
C24D H24L 0.9800
C31D C32D 1.479(13)
C31D H31G 0.9900
C31D H31H 0.9900
C32D C33D 1.492(14)
C32D H32G 0.9900
C32D H32H 0.9900
C33D C34D 1.430(15)
C33D H33G 0.9900
C33D H33H 0.9900
C34D H34J 0.9800
C34D H34K 0.9800
C34D H34L 0.9800
C41D C42D 1.478(13)
C41D H41G 0.9900
C41D H41H 0.9900
C42D C43D 1.493(14)
C42D H42G 0.9900
C42D H42H 0.9900
C43D C44D 1.429(15)
C43D H43G 0.9900
C43D H43H 0.9900
C44D H44J 0.9800
C44D H44K 0.9800
C44D H44L 0.9800

loop_
_geom_torsion_atom_site_label_1
_geom_torsion_atom_site_label_2
_geom_torsion_atom_site_label_3
_geom_torsion_atom_site_label_4
_geom_torsion
C21A P1 C11A C12A -66(2)
C41A P1 C11A C12A 56(2)
C31A P1 C11A C12A 173(2)
P1 C11A C12A C13A 168(2)
C11A C12A C13A C14A -180(3)
C11A P1 C21A C22A -64(3)
C41A P1 C21A C22A 174(2)
C31A P1 C21A C22A 57(3)
P1 C21A C22A C23A 177.7(18)
C21A C22A C23A C24A 63(4)
C21A P1 C31A C32A -85(2)
C11A P1 C31A C32A 36(2)
C41A P1 C31A C32A 155.6(18)
P1 C31A C32A C33A 178.2(18)
C31A C32A C33A C34A 172(3)
C21A P1 C41A C42A -60(2)
C11A P1 C41A C42A 178.0(17)
C31A P1 C41A C42A 59(2)
P1 C41A C42A C43A -167.6(18)
C41A C42A C43A C44A -172(3)
C31B P2 C11B C12B -177(3)
C21B P2 C11B C12B 60(4)
C41B P2 C11B C12B -54(4)
P2 C11B C12B C13B -160(3)
C11B C12B C13B C14B -170(4)
C11B P2 C21B C22B 57(3)
C31B P2 C21B C22B -62(3)
C41B P2 C21B C22B 178(2)
P2 C21B C22B C23B 177(3)
C21B C22B C23B C24B -177(3)
C11B P2 C31B C32B 164(3)
C21B P2 C31B C32B -77(3)
C41B P2 C31B C32B 40(3)
P2 C31B C32B C33B 167(3)
C31B C32B C33B C34B 146(5)
C11B P2 C41B C42B -59(3)
C31B P2 C41B C42B 63(3)
C21B P2 C41B C42B -175(3)
P2 C41B C42B C43B -161(3)
C41B C42B C43B C44B -60(5)
P3 C11C C12C C13C -163(4)
C11C C12C C13C C14C -27(7)
C31C P3 C21C C22C -166(4)
C41C P3 C21C C22C -44(5)
C11C P3 C21C C22C 75(5)
P3 C21C C22C C23C 173(4)
C21C C22C C23C C24C -170(5)
C41C P3 C31C C32C -46(5)
C21C P3 C31C C32C 74(5)
C11C P3 C31C C32C 176(4)
P3 C31C C32C C33C -173(4)
C31C C32C C33C C34C 179(5)
C31C P3 C41C C42C -67(4)
C21C P3 C41C C42C 173(4)
C11C P3 C41C C42C 71(4)
P3 C41C C42C C43C 173(3)
C41C C42C C43C C44C 77(5)
C41D P4 C11D C12D -46(4)
C31D P4 C11D C12D -153(4)
C21D P4 C11D C12D 103(4)
P4 C11D C12D C13D -38(6)
C11D C12D C13D C14D -176(5)
C41D P4 C21D C22D -162(4)
C11D P4 C21D C22D 46(6)
C31D P4 C21D C22D -37(6)
P4 C21D C22D C23D -180(4)
C21D C22D C23D C24D 42(8)
C41D P4 C31D C32D 70(5)
C11D P4 C31D C32D -170(5)
C21D P4 C31D C32D -57(5)
P4 C31D C32D C33D -177(4)
C31D C32D C33D C34D 176(5)
C11D P4 C41D C42D 49(6)
C31D P4 C41D C42D 136(5)
C21D P4 C41D C42D -100(6)
P4 C41D C42D C43D -179(3)
C41D C42D C43D C44D -74(7)
